data_7246336
loop_
_publ_author_name
'Pei, Xin-Yue'
'He, Ying'
'Wang, Jia-Yin'
'Wang, Hong-Yan'
'Bo, Qi-Bing'

_publ_section_title
;
 Substituted benzoate-anchored decanuclear titanium-oxo clusters featuring
 an unprecedented defective double-cubane geometry
;
_journal_issue 11
_journal_name_full CrystEngComm
_journal_page_first 1617
_journal_page_last 1625
_journal_paper_doi 10.1039/D2CE01653B
_journal_volume 25
_journal_year 2023
_chemical_formula_moiety 'C84 H112 N14 O60 Ti10'
_chemical_formula_sum 'C84 H112 N14 O60 Ti10'
_chemical_formula_weight 2756.87
_space_group_crystal_system triclinic
_space_group_IT_number 2
_space_group_name_Hall '-P 1'
_space_group_name_H-M_alt 'P -1'
_atom_sites_solution_hydrogens mixed
_atom_sites_solution_primary iterative
_audit_creation_date 2022-12-10
_audit_creation_method
;
Olex2 1.3
(compiled 2020.02.04 svn.rd84adfe8 for OlexSys, GUI svn.r6032)
;
_audit_update_record
;
2022-12-09 deposited with the CCDC.	2023-01-30 downloaded from the CCDC.
;
_cell_angle_alpha 107.392(6)
_cell_angle_beta 107.891(6)
_cell_angle_gamma 95.423(6)
_cell_formula_units_Z 1
_cell_length_a 13.1367(10)
_cell_length_b 16.9074(11)
_cell_length_c 17.9372(12)
_cell_measurement_reflns_used 7556
_cell_measurement_temperature 293(2)
_cell_measurement_theta_max 26.7150
_cell_measurement_theta_min 3.3020
_cell_volume 3541.0(5)
_computing_cell_refinement 'CrysAlisPro 1.171.40.53 (Rigaku OD, 2019)'
_computing_data_collection 'CrysAlisPro 1.171.40.53 (Rigaku OD, 2019)'
_computing_data_reduction 'CrysAlisPro 1.171.40.53 (Rigaku OD, 2019)'
_computing_molecular_graphics 'Olex2 1.3 (Dolomanov et al., 2009)'
_computing_publication_material 'Olex2 1.3 (Dolomanov et al., 2009)'
_computing_structure_refinement 'SHELXL 2018/3 (Sheldrick, 2015)'
_computing_structure_solution 'olex2.solve 1.3 (Bourhis et al., 2015)'
_diffrn_ambient_temperature 293(2)
_diffrn_detector_area_resol_mean 16.0355
_diffrn_detector_type Eos
_diffrn_measured_fraction_theta_full 0.997
_diffrn_measured_fraction_theta_max 0.997
_diffrn_measurement_details
;
List of Runs (angles in degrees, time in seconds):

  # Type    Start    End  Width  t~exp~   \w     \q     \k     \f   Frames
#--------------------------------------------------------------------------
  1  \w    -51.00  43.00   1.00   63.26    --   16.17 -77.00 150.00   94
  2  \w    -11.00  84.00   1.00   63.26    --   16.17  77.00 -90.00   95
  3  \w    -51.00  33.00   1.00   63.26    --   16.17 -57.00  30.00   84
  4  \w    -25.00  22.00   1.00   63.26    --  -16.64 -99.00  30.00   47
  5  \w    -25.00  22.00   1.00   63.26    --  -16.64 -99.00 -60.00   47
  6  \w     -3.00  85.00   1.00   63.26    --   16.17  37.00-180.00   88
  7  \w     -3.00  85.00   1.00   63.26    --   16.17  37.00  90.00   88
  8  \w     35.00  88.00   1.00   63.26    --   16.17 178.00   0.00   53
;
_diffrn_measurement_device 'four-circle diffractometer'
_diffrn_measurement_device_type 'Xcalibur, Eos, Gemini'
_diffrn_measurement_method '\w scans'
_diffrn_radiation_type MoK\a
_diffrn_radiation_wavelength 0.71073
_diffrn_reflns_av_R_equivalents 0.1202
_diffrn_reflns_av_unetI/netI 0.1710
_diffrn_reflns_Laue_measured_fraction_full 0.997
_diffrn_reflns_Laue_measured_fraction_max 0.997
_diffrn_reflns_limit_h_max 15
_diffrn_reflns_limit_h_min -15
_diffrn_reflns_limit_k_max 20
_diffrn_reflns_limit_k_min -20
_diffrn_reflns_limit_l_max 21
_diffrn_reflns_limit_l_min -21
_diffrn_reflns_number 35948
_diffrn_reflns_point_group_measured_fraction_full 0.997
_diffrn_reflns_point_group_measured_fraction_max 0.997
_diffrn_reflns_theta_full 25.026
_diffrn_reflns_theta_max 25.026
_diffrn_reflns_theta_min 3.117
_exptl_absorpt_coefficient_mu 0.617
_exptl_absorpt_correction_T_max 1.00000
_exptl_absorpt_correction_T_min 0.60600
_exptl_absorpt_correction_type multi-scan
_exptl_absorpt_process_details
;
CrysAlisPro 1.171.40.53 (Rigaku Oxford Diffraction, 2019)
Empirical absorption correction using spherical harmonics,
 implemented in SCALE3 ABSPACK scaling algorithm.
;
_exptl_crystal_colour 'clear yellowish yellow'
_exptl_crystal_colour_lustre clear
_exptl_crystal_colour_modifier yellowish
_exptl_crystal_colour_primary yellow
_exptl_crystal_density_diffrn 1.293
_exptl_crystal_description block
_exptl_crystal_F_000 1414
_exptl_crystal_size_max 0.4
_exptl_crystal_size_mid 0.2
_exptl_crystal_size_min 0.2
_refine_diff_density_max 0.820
_refine_diff_density_min -0.562
_refine_diff_density_rms 0.092
_refine_ls_extinction_method none
_refine_ls_goodness_of_fit_ref 0.937
_refine_ls_hydrogen_treatment constr
_refine_ls_matrix_type full
_refine_ls_number_parameters 946
_refine_ls_number_reflns 12493
_refine_ls_number_restraints 1490
_refine_ls_restrained_S_all 0.958
_refine_ls_R_factor_all 0.1707
_refine_ls_R_factor_gt 0.0881
_refine_ls_shift/su_max 0.000
_refine_ls_shift/su_mean 0.000
_refine_ls_structure_factor_coef Fsqd
_refine_ls_weighting_details 'w=1/[\s^2^(Fo^2^)+(0.1167P)^2^] where P=(Fo^2^+2Fc^2^)/3'
_refine_ls_weighting_scheme calc
_refine_ls_wR_factor_gt 0.2158
_refine_ls_wR_factor_ref 0.2680
_reflns_Friedel_coverage 0.000
_reflns_number_gt 5294
_reflns_number_total 12493
_reflns_threshold_expression 'I > 2\s(I)'
_cod_data_source_file d2ce01653b2.cif
_cod_data_source_block Ti-MDNB
_cod_depositor_comments 'Adding full bibliography for 7246333--7246336.cif.'
_cod_database_code 7246336
_shelx_shelxl_version_number 2018/3
_shelx_space_group_comment
;
The symmetry employed for this shelxl refinement is uniquely defined
by the following loop, which should always be used as a source of
symmetry information in preference to the above space-group names.
They are only intended as comments.
;
_shelx_estimated_absorpt_t_max 0.886
_shelx_estimated_absorpt_t_min 0.790
_olex2_refinement_description
;
1. Fixed Uiso
 At 1.2 times of:
  All C(H) groups
 At 1.5 times of:
  All C(H,H,H) groups
2. Restrained distances
 C61-C28 = C45-C29 = C32-C29 = C30-C28
 1.52 with sigma of 0.02
 C43-C31A = C44-C31 = C44-C33A = C43-C33
 1.52 with sigma of 0.02
 C36-C35 = C35-C34
 1.52 with sigma of 0.02
 C45-C29 = C29-C32
 1.52 with sigma of 0.02
 O14-C28 = O14-C29
 1.45 with sigma of 0.02
 C47-C46 = C46-C48
 1.52 with sigma of 0.02
 O16-C35 = O16-C46
 1.45 with sigma of 0.02
 O32-N8 = N8-O2
 1.25 with sigma of 0.02
 O20-N8 = N8-O19
 1.25 with sigma of 0.02
 O35-N6 = N6-O36
 1.25 with sigma of 0.02
 O27-N6 = N6-O28
 1.25 with sigma of 0.02
 O37-N7 = N7-O38
 1.25 with sigma of 0.02
 O29-N7 = N7-O30
 1.25 with sigma of 0.02
 O33-N3 = N3-O34
 1.25 with sigma of 0.02
 O21-N3 = N3-O22
 1.25 with sigma of 0.02
 C26-C25 = C25-C27A
 1.52 with sigma of 0.02
 C49-C26A = C26A-C27
 1.52 with sigma of 0.02
 C36-C34
 2.475 with sigma of 0.04
 C45-C32
 2.475 with sigma of 0.04
 C47-C48
 2.475 with sigma of 0.04
 O20-O19
 2.165 with sigma of 0.04
 O32-O2
 2.165 with sigma of 0.04
 O27-O28
 2.165 with sigma of 0.04
 O35-O36
 2.165 with sigma of 0.04
 O37-O38
 2.165 with sigma of 0.04
 O29-O30
 2.165 with sigma of 0.04
 O33-O34
 2.165 with sigma of 0.04
 O21-O22
 2.165 with sigma of 0.04
 C26-C27A
 2.475 with sigma of 0.04
 C49-C27
 2.475 with sigma of 0.04
 O13-C26A \\sim O13-C25
 with sigma of 0.02
 O15-C43 \\sim O15-C44
 with sigma of 0.02
 O14-C28 \\sim O14-C29
 with sigma of 0.02
 N3-C6 \\sim N3-O33 \\sim N3-O34 \\sim N3-O21 \\sim N3-O22
 with sigma of 0.02
 O33-O34 \\sim O21-O22
 with sigma of 0.04
3. Restrained planarity
 O32, N8, C4, O2
 with sigma of 0.1
 O20, N8, O19, C4
 with sigma of 0.1
 O33, N3, O34, C6
 with sigma of 0.1
 O21, N3, C6, O22
 with sigma of 0.1
 O35, N6, O36, C23
 with sigma of 0.1
 O27, N6, O28, C23
 with sigma of 0.1
 O30, N7, O29, C20
 with sigma of 0.1
 O37, N7, O38, C20
 with sigma of 0.1
4. Rigid bond restraints
 All non-hydrogen atoms
 with sigma for 1-2 distances of 0.01 and sigma for 1-3 distances of 0.01
 C49, C25, C27A
 with sigma for 1-2 distances of 0.01 and sigma for 1-3 distances of 0.02
 C38, C37, C39, O17
 with sigma for 1-2 distances of 0.01 and sigma for 1-3 distances of 0.02
 C25, C26, C27A
 with sigma for 1-2 distances of 0.005 and sigma for 1-3 distances of 0.01
5. Uiso/Uaniso restraints and constraints
All non-hydrogen atoms have similar U: within 2A with sigma of 0.04 and sigma
for terminal atoms of 0.08 within 2A
C45 \\sim C28 \\sim C61 \\sim O14: within 2A with sigma of 0.01 and sigma for
terminal atoms of 0.02 within 2A
C36 \\sim C35 \\sim C34 \\sim O16: within 2A with sigma of 0.01 and sigma for
terminal atoms of 0.02 within 2A
C26A \\sim C49 \\sim C27 \\sim O13: within 2A with sigma of 0.01 and sigma for
terminal atoms of 0.02 within 2A
C30 \\sim C29 \\sim C32 \\sim O14: within 2A with sigma of 0.01 and sigma for
terminal atoms of 0.02 within 2A
C33 \\sim C43 \\sim C31A \\sim O15: within 2A with sigma of 0.01 and sigma for
terminal atoms of 0.02 within 2A
C33A \\sim C44 \\sim C31 \\sim O15: within 2A with sigma of 0.01 and sigma for
terminal atoms of 0.02 within 2A
C48 \\sim C46 \\sim C47 \\sim O16: within 2A with sigma of 0.01 and sigma for
terminal atoms of 0.02 within 2A
C12 \\sim N4 \\sim O23 \\sim O24: within 2A with sigma of 0.01 and sigma for
terminal atoms of 0.02 within 2A
O25 \\sim O26 \\sim N5 \\sim C14: within 2A with sigma of 0.01 and sigma for
terminal atoms of 0.02 within 2A
N4 \\sim O23 \\sim O24 \\sim C12: within 2A with sigma of 0.01 and sigma for
terminal atoms of 0.02 within 2A
C26 \\sim C25 \\sim C27A \\sim O13: within 2A with sigma of 0.01 and sigma for
terminal atoms of 0.02 within 2A
C42 \\sim C41 \\sim N1 \\sim C40 \\sim O18: within 2A with sigma of 0.01 and
sigma for terminal atoms of 0.02 within 2A
Uanis(C33) \\sim Ueq, Uanis(C43) \\sim Ueq: with sigma of 0.01 and sigma for
terminal atoms of 0.02
Uanis(O37) \\sim Ueq, Uanis(O38) \\sim Ueq, Uanis(N7) \\sim Ueq, Uanis(C20)
\\sim Ueq: with sigma of 0.01 and sigma for terminal atoms of 0.02
Uanis(O33) \\sim Ueq, Uanis(N3) \\sim Ueq, Uanis(O34) \\sim Ueq, Uanis(C6)
\\sim Ueq: with sigma of 0.01 and sigma for terminal atoms of 0.02
Uanis(O21) \\sim Ueq, Uanis(N3) \\sim Ueq, Uanis(O22) \\sim Ueq, Uanis(C6)
\\sim Ueq: with sigma of 0.01 and sigma for terminal atoms of 0.02
Uanis(C25) \\sim Ueq, Uanis(C27A) \\sim Ueq, Uanis(C26) \\sim Ueq, Uanis(O13)
\\sim Ueq: with sigma of 0.01 and sigma for terminal atoms of 0.02
6. Rigid body (RIGU) restrains
 C31A, C43, O15
 with sigma for 1-2 distances of 0.001 and sigma for 1-3 distances of 0.001
 C33A, C44, C31, O15
 with sigma for 1-2 distances of 0.001 and sigma for 1-3 distances of 0.001
 N8, O19, O20, C4
 with sigma for 1-2 distances of 0.001 and sigma for 1-3 distances of 0.001
 O32, N8, O2, C4
 with sigma for 1-2 distances of 0.001 and sigma for 1-3 distances of 0.001
 O33, N3, O34, C6
 with sigma for 1-2 distances of 0.001 and sigma for 1-3 distances of 0.001
 O22, O21, N3, C6
 with sigma for 1-2 distances of 0.001 and sigma for 1-3 distances of 0.001
 O37, O38, N7, C20
 with sigma for 1-2 distances of 0.001 and sigma for 1-3 distances of 0.001
 O30, N7, O29, C20
 with sigma for 1-2 distances of 0.001 and sigma for 1-3 distances of 0.001
 O36, N6, O35, C23
 with sigma for 1-2 distances of 0.001 and sigma for 1-3 distances of 0.001
7. Others
 Sof(O19)=Sof(O20)=Sof(O21)=Sof(O22)=Sof(O27)=Sof(O28)=Sof(C25)=Sof(H25)=
 Sof(C26)=Sof(H26A)=Sof(H26B)=Sof(H26C)=Sof(C31)=Sof(H31A)=Sof(H31B)=Sof(H31C)=
 Sof(C44)=Sof(H44)=Sof(C33A)=Sof(H33D)=Sof(H33E)=Sof(H33F)=Sof(C28)=Sof(H28)=
 Sof(C30)=Sof(H30A)=Sof(H30B)=Sof(H30C)=Sof(C61)=Sof(H61A)=Sof(H61B)=Sof(H61C)=
 Sof(C46)=Sof(H46)=Sof(C48)=Sof(H48A)=Sof(H48B)=Sof(H48C)=Sof(C47)=Sof(H47A)=
 Sof(H47B)=Sof(H47C)=Sof(O37)=Sof(O38)=Sof(C27A)=Sof(H27D)=Sof(H27E)=Sof(H27F)=
 1-FVAR(1)
 Sof(O29)=Sof(O30)=Sof(O2)=Sof(C27)=Sof(H27A)=Sof(H27B)=Sof(H27C)=Sof(C33)=
 Sof(H33A)=Sof(H33B)=Sof(H33C)=Sof(C34)=Sof(H34A)=Sof(H34B)=Sof(H34C)=Sof(C35)=
 Sof(H35)=Sof(C36)=Sof(H36A)=Sof(H36B)=Sof(H36C)=Sof(C43)=Sof(H43)=Sof(C31A)=
 Sof(H31D)=Sof(H31E)=Sof(H31F)=Sof(C32)=Sof(H32A)=Sof(H32B)=Sof(H32C)=Sof(C29)=
 Sof(H29)=Sof(C45)=Sof(H45A)=Sof(H45B)=Sof(H45C)=Sof(O32)=Sof(O33)=Sof(O34)=
 Sof(O36)=Sof(O35)=Sof(C49)=Sof(H49A)=Sof(H49B)=Sof(H49C)=Sof(C26A)=Sof(H26D)=
 FVAR(1)
8.a Riding coordinates:
 C34(H34A,H34B,H34C), C45(H45A,H45B,H45C), C61(H61A,H61B,H61C)
8.b Ternary CH refined with riding coordinates:
 C25(H25), C35(H35), C43(H43), C44(H44), C28(H28), C29(H29), C46(H46),
 C26A(H26D)
8.c Aromatic/amide H refined with riding coordinates:
 C3(H3), C7(H7), C11(H11), C15(H15), C19(H19), C24(H24), C40(H40)
8.d Fitted hexagon refined as free rotating group:
 C21(C20,C19,C18,C24,C23)
8.e Idealised Me refined as rotating group:
 C8(H8A,H8B,H8C), C16(H16A,H16B,H16C), C22(H22A,H22B,H22C), C26(H26A,H26B,
 H26C), C27(H27A,H27B,H27C), C31(H31A,H31B,H31C), C33(H33A,H33B,H33C), C36(H36A,
 H36B,H36C), C38(H38A,H38B,H38C), C39(H39A,H39B,H39C), C41(H41A,H41B,H41C),
 C42(H42A,H42B,H42C), C33A(H33D,H33E,H33F), C31A(H31D,H31E,H31F), C30(H30A,H30B,
 H30C), C32(H32A,H32B,H32C), C48(H48A,H48B,H48C), C47(H47A,H47B,H47C), C49(H49A,
 H49B,H49C), C27A(H27D,H27E,H27F)
;
_smtbx_masks_void_probe_radius 1.2
_smtbx_masks_void_truncation_radius 1.2
_olex2_submission_special_instructions 'No special instructions were received'
_oxdiff_exptl_absorpt_empirical_details
;
Empirical correction (ABSPACK) includes:
- Absorption correction using spherical harmonics
- Frame scaling
;

loop_
_space_group_symop_operation_xyz
'x, y, z'
'-x, -y, -z'

loop_
_atom_site_label
_atom_site_type_symbol
_atom_site_fract_x
_atom_site_fract_y
_atom_site_fract_z
_atom_site_U_iso_or_equiv
_atom_site_adp_type
_atom_site_occupancy
_atom_site_site_symmetry_order
_atom_site_calc_flag
_atom_site_refinement_flags_posn
_atom_site_refinement_flags_adp
_atom_site_refinement_flags_occupancy
_atom_site_disorder_assembly
_atom_site_disorder_group
Ti1 Ti 0.65194(9) 0.70916(7) 0.59986(7) 0.0412(3) Uani 1 1 d . U . . .
Ti2 Ti 0.66317(10) 0.55647(8) 0.71201(7) 0.0461(4) Uani 1 1 d . U . . .
Ti3 Ti 0.57262(9) 0.53134(7) 0.39895(7) 0.0400(3) Uani 1 1 d . U . . .
Ti4 Ti 0.58161(9) 0.37742(7) 0.51422(7) 0.0396(3) Uani 1 1 d . U . . .
Ti5 Ti 0.51550(10) 0.34257(7) 0.33103(7) 0.0457(4) Uani 1 1 d . U . . .
O1 O 0.6451(3) 0.6466(2) 0.6705(2) 0.0394(10) Uani 1 1 d . U . . .
O31 O 0.5848(3) 0.6196(2) 0.4993(2) 0.0372(10) Uani 1 1 d . U . . .
O3 O 0.5909(3) 0.4700(2) 0.6096(2) 0.0374(10) Uani 1 1 d . U . . .
O4 O 0.4933(4) 0.4353(3) 0.2929(2) 0.0448(11) Uani 1 1 d . U . . .
O5 O 0.5039(3) 0.2871(2) 0.4071(2) 0.0396(10) Uani 1 1 d . U . . .
O6 O 0.5839(3) 0.4382(2) 0.4398(2) 0.0390(10) Uani 1 1 d . U . . .
O7 O 0.5331(4) 0.6042(3) 0.3225(3) 0.0525(12) Uani 1 1 d . U . . .
O8 O 0.3606(4) 0.5379(3) 0.2367(3) 0.0572(13) Uani 1 1 d . U . . .
O9 O 0.5485(4) 0.2794(3) 0.5603(3) 0.0479(11) Uani 1 1 d . U . . .
O10 O 0.3806(4) 0.2091(3) 0.4677(3) 0.0502(12) Uani 1 1 d . U . . .
O11 O 0.4241(4) 0.2313(3) 0.2316(3) 0.0563(13) Uani 1 1 d . U . . .
O12 O 0.3128(4) 0.1823(3) 0.2900(3) 0.0541(13) Uani 1 1 d . U . . .
O13 O 0.7909(4) 0.7312(3) 0.6107(3) 0.0631(14) Uani 1 1 d D U . . .
O14 O 0.8043(4) 0.5568(3) 0.7321(3) 0.0681(15) Uani 1 1 d D U . . .
O15 O 0.7168(4) 0.3630(3) 0.5420(3) 0.0589(13) Uani 1 1 d D U . . .
O16 O 0.7067(4) 0.5492(3) 0.3997(3) 0.0645(14) Uani 1 1 d D U . . .
O17 O 0.6316(4) 0.3166(3) 0.3060(3) 0.0629(14) Uani 1 1 d . U . . .
O18 O 0.7069(5) 0.6372(3) 0.8357(3) 0.0730(16) Uani 1 1 d . U . . .
O19 O 0.6105(13) 0.9165(8) 0.2429(10) 0.129(5) Uani 0.532(6) 1 d D U P A 2
O20 O 0.6920(14) 0.8126(11) 0.2097(14) 0.166(7) Uani 0.532(6) 1 d D U P A 2
O21 O 0.2230(17) 0.6963(12) -0.0159(8) 0.153(5) Uani 0.532(6) 1 d D U P A 2
O22 O 0.1543(14) 0.7141(14) 0.0829(13) 0.167(7) Uani 0.532(6) 1 d D U P A 2
O23 O 0.3777(7) -0.0706(6) -0.0603(5) 0.145(3) Uani 1 1 d . U . . .
O24 O 0.3765(9) 0.0534(7) -0.0592(6) 0.161(4) Uani 1 1 d . U . . .
O25 O -0.0038(6) -0.0424(5) 0.0872(6) 0.140(3) Uani 1 1 d . U . . .
O26 O 0.0510(8) -0.1489(5) 0.0371(7) 0.175(4) Uani 1 1 d . U . . .
O27 O 0.2432(11) -0.0787(8) 0.4593(9) 0.112(4) Uani 0.532(6) 1 d D U P A 2
O28 O 0.2647(12) -0.0691(9) 0.5854(9) 0.117(5) Uani 0.532(6) 1 d D U P A 2
O29 O 0.7421(14) 0.1416(9) 0.7538(9) 0.115(6) Uani 0.468(6) 1 d D U P A 1
O30 O 0.7174(14) 0.0068(9) 0.6904(12) 0.110(5) Uani 0.468(6) 1 d D U P A 1
N1 N 0.6835(9) 0.7086(6) 0.9565(5) 0.119(3) Uani 1 1 d . U . . .
O2 O 0.6795(14) 0.8695(11) 0.3028(9) 0.136(6) Uani 0.468(6) 1 d D U P A 1
N3 N 0.2358(9) 0.7078(7) 0.0596(6) 0.148(4) Uani 1 1 d D U . . .
N4 N 0.3507(8) -0.0029(7) -0.0383(5) 0.109(3) Uani 1 1 d . U . . .
N5 N 0.0600(7) -0.0749(5) 0.0627(5) 0.098(2) Uani 1 1 d . U . . .
N6 N 0.2960(8) -0.0461(5) 0.5369(7) 0.108(3) Uani 1 1 d D U . . .
N7 N 0.6863(7) 0.0720(5) 0.7009(6) 0.101(3) Uani 1 1 d D U . . .
C1 C 0.4453(7) 0.5966(5) 0.2645(4) 0.0541(18) Uani 1 1 d . U . . .
C2 C 0.4403(7) 0.6602(5) 0.2213(4) 0.0560(19) Uani 1 1 d . U . . .
C3 C 0.5290(8) 0.7208(5) 0.2417(5) 0.070(2) Uani 1 1 d . U . . .
H3 H 0.594471 0.722839 0.282190 0.084 Uiso 1 1 calc R U . . .
C4 C 0.5218(9) 0.7791(5) 0.2024(6) 0.079(2) Uani 1 1 d . U . . .
C5 C 0.4247(10) 0.7806(7) 0.1421(6) 0.092(3) Uani 1 1 d . U . . .
C6 C 0.3352(9) 0.7163(7) 0.1203(7) 0.107(3) Uani 1 1 d D U . . .
C7 C 0.3429(8) 0.6577(6) 0.1606(6) 0.090(3) Uani 1 1 d . U . . .
H7 H 0.281978 0.616044 0.146814 0.108 Uiso 1 1 calc R U . . .
C8 C 0.4149(11) 0.8483(8) 0.1006(9) 0.156(5) Uani 1 1 d . U . . .
H8A H 0.477365 0.894042 0.130886 0.235 Uiso 1 1 calc R U . . .
H8B H 0.349644 0.869320 0.100875 0.235 Uiso 1 1 calc R U . . .
H8C H 0.411692 0.823750 0.044025 0.235 Uiso 1 1 calc R U . . .
C9 C 0.3508(6) 0.1789(4) 0.2321(4) 0.0495(18) Uani 1 1 d . U . . .
C10 C 0.2980(6) 0.1010(4) 0.1550(4) 0.0564(19) Uani 1 1 d . U . . .
C11 C 0.3438(7) 0.0843(5) 0.0938(5) 0.068(2) Uani 1 1 d . U . . .
H11 H 0.406074 0.120984 0.100739 0.082 Uiso 1 1 calc R U . . .
C12 C 0.2978(8) 0.0135(5) 0.0221(5) 0.071(2) Uani 1 1 d . U . . .
C13 C 0.2013(7) -0.0415(5) 0.0056(5) 0.070(2) Uani 1 1 d . U . . .
C14 C 0.1572(7) -0.0225(5) 0.0696(5) 0.069(2) Uani 1 1 d . U . . .
C15 C 0.2053(6) 0.0482(5) 0.1429(5) 0.062(2) Uani 1 1 d . U . . .
H15 H 0.173405 0.059014 0.183624 0.074 Uiso 1 1 calc R U . . .
C16 C 0.1449(8) -0.1151(6) -0.0756(5) 0.110(4) Uani 1 1 d . U . . .
H16A H 0.149843 -0.098635 -0.121358 0.165 Uiso 1 1 calc R U . . .
H16B H 0.069455 -0.131108 -0.082884 0.165 Uiso 1 1 calc R U . . .
H16C H 0.179783 -0.162328 -0.074001 0.165 Uiso 1 1 calc R U . . .
C17 C 0.4679(6) 0.2166(4) 0.5264(4) 0.0468(16) Uani 1 1 d . U . . .
C21 C 0.4900(5) 0.0106(3) 0.6188(3) 0.070(2) Uani 1 1 d G U . . .
C20 C 0.5816(4) 0.0745(3) 0.6460(3) 0.072(2) Uani 1 1 d G U . . .
C19 C 0.5752(3) 0.1425(3) 0.6176(3) 0.0592(19) Uani 1 1 d G U . . .
H19 H 0.636526 0.185218 0.635817 0.071 Uiso 1 1 calc R U . . .
C18 C 0.4770(4) 0.1467(2) 0.5620(3) 0.0467(16) Uani 1 1 d G U . . .
C24 C 0.3853(3) 0.0829(3) 0.5348(3) 0.061(2) Uani 1 1 d G U . . .
H24 H 0.319645 0.085705 0.497618 0.073 Uiso 1 1 calc R U . . .
C23 C 0.3918(4) 0.0148(3) 0.5632(3) 0.070(2) Uani 1 1 d G U . . .
C22 C 0.4979(9) -0.0642(6) 0.6541(6) 0.100(3) Uani 1 1 d . U . . .
H22A H 0.572380 -0.059567 0.687632 0.150 Uiso 1 1 calc R U . . .
H22B H 0.473162 -0.117217 0.608581 0.150 Uiso 1 1 calc R U . . .
H22C H 0.452899 -0.061319 0.687738 0.150 Uiso 1 1 calc R U . . .
C25 C 0.8667(14) 0.8079(11) 0.6218(12) 0.102(4) Uani 0.532(6) 1 d D U P A 2
H25 H 0.853029 0.863705 0.647872 0.122 Uiso 0.532(6) 1 calc R U P A 2
C26 C 0.9732(17) 0.7827(19) 0.6660(17) 0.166(7) Uani 0.532(6) 1 d D U P A 2
H26A H 0.960522 0.722448 0.652865 0.249 Uiso 0.532(6) 1 calc R U P A 2
H26B H 0.995168 0.810326 0.725299 0.249 Uiso 0.532(6) 1 calc R U P A 2
H26C H 1.029849 0.799738 0.647239 0.249 Uiso 0.532(6) 1 calc R U P A 2
C27 C 0.891(2) 0.8342(17) 0.5648(17) 0.149(8) Uani 0.468(6) 1 d D U P A 1
H27A H 0.832527 0.812881 0.511744 0.224 Uiso 0.468(6) 1 calc R U P A 1
H27B H 0.959282 0.844656 0.556512 0.224 Uiso 0.468(6) 1 calc R U P A 1
H27C H 0.879919 0.886055 0.598767 0.224 Uiso 0.468(6) 1 calc R U P A 1
C31 C 0.8846(13) 0.3129(16) 0.5418(13) 0.099(5) Uani 0.532(6) 1 d D U P A 2
H31A H 0.931101 0.366100 0.579864 0.148 Uiso 0.532(6) 1 calc R U P A 2
H31B H 0.866847 0.312359 0.485578 0.148 Uiso 0.532(6) 1 calc R U P A 2
H31C H 0.921687 0.267727 0.548079 0.148 Uiso 0.532(6) 1 calc R U P A 2
C33 C 0.820(2) 0.3450(16) 0.6630(13) 0.096(6) Uani 0.468(6) 1 d D U P A 1
H33A H 0.757204 0.302390 0.648967 0.144 Uiso 0.468(6) 1 calc R U P A 1
H33B H 0.814449 0.397566 0.699578 0.144 Uiso 0.468(6) 1 calc R U P A 1
H33C H 0.884891 0.327823 0.690418 0.144 Uiso 0.468(6) 1 calc R U P A 1
C34 C 0.891(2) 0.519(2) 0.442(2) 0.183(10) Uani 0.468(6) 1 d D U P A 1
H34A H 0.845009 0.464492 0.422338 0.275 Uiso 0.468(6) 1 d R U P A 1
H34B H 0.927829 0.537232 0.501158 0.275 Uiso 0.468(6) 1 d R U P A 1
H34C H 0.944419 0.516611 0.414968 0.275 Uiso 0.468(6) 1 d R U P A 1
C35 C 0.8181(13) 0.5798(15) 0.4133(13) 0.110(5) Uani 0.468(6) 1 d D U P A 1
H35 H 0.846405 0.640401 0.445105 0.132 Uiso 0.468(6) 1 calc R U P A 1
C36 C 0.790(2) 0.555(2) 0.3217(14) 0.142(7) Uani 0.468(6) 1 d D U P A 1
H36A H 0.846403 0.582979 0.309862 0.213 Uiso 0.468(6) 1 calc R U P A 1
H36B H 0.721905 0.570359 0.297912 0.213 Uiso 0.468(6) 1 calc R U P A 1
H36C H 0.781994 0.494559 0.298076 0.213 Uiso 0.468(6) 1 calc R U P A 1
C37 C 0.6918(11) 0.2703(8) 0.2620(8) 0.121(4) Uani 1 1 d . U . . .
C38 C 0.6778(13) 0.2826(8) 0.1858(8) 0.163(6) Uani 1 1 d . U . . .
H38A H 0.732467 0.261499 0.164711 0.245 Uiso 1 1 calc R U . . .
H38B H 0.684643 0.341898 0.194165 0.245 Uiso 1 1 calc R U . . .
H38C H 0.606522 0.252670 0.146395 0.245 Uiso 1 1 calc R U . . .
C39 C 0.6991(13) 0.1915(8) 0.2701(9) 0.174(6) Uani 1 1 d . U . . .
H39A H 0.635156 0.150478 0.230424 0.261 Uiso 1 1 calc R U . . .
H39B H 0.704386 0.194889 0.325636 0.261 Uiso 1 1 calc R U . . .
H39C H 0.762867 0.174803 0.260001 0.261 Uiso 1 1 calc R U . . .
C40 C 0.6483(9) 0.6510(6) 0.8790(5) 0.092(3) Uani 1 1 d . U . . .
H40 H 0.576949 0.620024 0.856848 0.111 Uiso 1 1 calc R U . . .
C41 C 0.6090(13) 0.7195(10) 1.0037(7) 0.180(6) Uani 1 1 d . U . . .
H41A H 0.536662 0.715699 0.966846 0.270 Uiso 1 1 calc R U . . .
H41B H 0.633578 0.773971 1.047276 0.270 Uiso 1 1 calc R U . . .
H41C H 0.608117 0.675964 1.027855 0.270 Uiso 1 1 calc R U . . .
C42 C 0.7878(11) 0.7597(8) 0.9917(7) 0.156(5) Uani 1 1 d . U . . .
H42A H 0.833039 0.741454 1.033965 0.234 Uiso 1 1 calc R U . . .
H42B H 0.783141 0.817454 1.016222 0.234 Uiso 1 1 calc R U . . .
H42C H 0.818964 0.755423 0.949097 0.234 Uiso 1 1 calc R U . . .
N8 N 0.6199(8) 0.8420(6) 0.2268(6) 0.106(3) Uani 1 1 d D U . . .
C43 C 0.8275(12) 0.3567(13) 0.5832(10) 0.076(3) Uani 0.468(6) 1 d D U P A 1
H43 H 0.873126 0.412918 0.600469 0.092 Uiso 0.468(6) 1 calc R U P A 1
C44 C 0.7790(13) 0.3009(11) 0.5609(10) 0.085(3) Uani 0.532(6) 1 d D U P A 2
H44 H 0.735593 0.243348 0.528839 0.102 Uiso 0.532(6) 1 calc R U P A 2
C33A C 0.830(2) 0.3112(14) 0.6487(12) 0.100(5) Uani 0.532(6) 1 d D U P A 2
H33D H 0.834808 0.256702 0.654000 0.150 Uiso 0.532(6) 1 calc R U P A 2
H33E H 0.787353 0.338198 0.679551 0.150 Uiso 0.532(6) 1 calc R U P A 2
H33F H 0.902419 0.345590 0.670352 0.150 Uiso 0.532(6) 1 calc R U P A 2
C31A C 0.8478(18) 0.3003(19) 0.5048(13) 0.108(7) Uani 0.468(6) 1 d D U P A 1
H31D H 0.914349 0.326224 0.502246 0.163 Uiso 0.468(6) 1 calc R U P A 1
H31E H 0.787896 0.294620 0.455349 0.163 Uiso 0.468(6) 1 calc R U P A 1
H31F H 0.853778 0.245351 0.508548 0.163 Uiso 0.468(6) 1 calc R U P A 1
C28 C 0.9214(10) 0.5634(15) 0.7667(13) 0.115(5) Uani 0.532(6) 1 d D U P A 2
H28 H 0.938985 0.514737 0.730539 0.138 Uiso 0.532(6) 1 calc R U P A 2
C30 C 0.9352(19) 0.5478(16) 0.8499(12) 0.150(7) Uani 0.532(6) 1 d D U P A 2
H30A H 1.011485 0.559852 0.882913 0.224 Uiso 0.532(6) 1 calc R U P A 2
H30B H 0.904123 0.489767 0.838095 0.224 Uiso 0.532(6) 1 calc R U P A 2
H30C H 0.898454 0.584146 0.880091 0.224 Uiso 0.532(6) 1 calc R U P A 2
C32 C 0.941(2) 0.6879(13) 0.8129(18) 0.153(9) Uani 0.468(6) 1 d D U P A 1
H32A H 1.017698 0.707132 0.843529 0.229 Uiso 0.468(6) 1 calc R U P A 1
H32B H 0.901317 0.721364 0.843015 0.229 Uiso 0.468(6) 1 calc R U P A 1
H32C H 0.924008 0.693628 0.759041 0.229 Uiso 0.468(6) 1 calc R U P A 1
C29 C 0.9080(12) 0.5977(13) 0.8025(12) 0.112(5) Uani 0.468(6) 1 d D U P A 1
H29 H 0.900938 0.593394 0.854008 0.134 Uiso 0.468(6) 1 calc R U P A 1
C45 C 0.9997(18) 0.5564(18) 0.785(2) 0.173(8) Uani 0.468(6) 1 d D U P A 1
H45A H 0.977938 0.528649 0.726209 0.260 Uiso 0.468(6) 1 d R U P A 1
H45B H 1.017229 0.516139 0.812989 0.260 Uiso 0.468(6) 1 d R U P A 1
H45C H 1.062839 0.600789 0.804399 0.260 Uiso 0.468(6) 1 d R U P A 1
C61 C 0.9635(19) 0.6382(18) 0.7519(18) 0.164(7) Uani 0.532(6) 1 d D U P A 2
H61A H 0.919304 0.679002 0.763543 0.246 Uiso 0.532(6) 1 d R U P A 2
H61B H 0.958334 0.623362 0.694703 0.246 Uiso 0.532(6) 1 d R U P A 2
H61C H 1.038243 0.661882 0.787793 0.246 Uiso 0.532(6) 1 d R U P A 2
C46 C 0.8026(13) 0.5129(14) 0.4159(11) 0.111(4) Uani 0.532(6) 1 d D U P A 2
H46 H 0.773091 0.453070 0.403356 0.133 Uiso 0.532(6) 1 calc R U P A 2
C48 C 0.8558(16) 0.5109(18) 0.3551(14) 0.142(7) Uani 0.532(6) 1 d D U P A 2
H48A H 0.888371 0.567554 0.363415 0.212 Uiso 0.532(6) 1 calc R U P A 2
H48B H 0.802592 0.485779 0.299669 0.212 Uiso 0.532(6) 1 calc R U P A 2
H48C H 0.911380 0.477956 0.362204 0.212 Uiso 0.532(6) 1 calc R U P A 2
C47 C 0.8598(16) 0.5467(15) 0.5103(11) 0.135(7) Uani 0.532(6) 1 d D U P A 2
H47A H 0.913496 0.596976 0.526131 0.203 Uiso 0.532(6) 1 calc R U P A 2
H47B H 0.894888 0.504558 0.527564 0.203 Uiso 0.532(6) 1 calc R U P A 2
H47C H 0.806993 0.559704 0.536676 0.203 Uiso 0.532(6) 1 calc R U P A 2
O32 O 0.6574(18) 0.8628(15) 0.1791(12) 0.162(8) Uani 0.468(6) 1 d D U P A 1
O33 O 0.240(2) 0.7484(16) 0.0122(14) 0.194(9) Uani 0.468(6) 1 d D U P A 1
O34 O 0.1467(14) 0.6676(13) 0.0529(15) 0.149(6) Uani 0.468(6) 1 d D U P A 1
O36 O 0.2134(13) -0.0248(12) 0.5214(19) 0.196(10) Uani 0.468(6) 1 d D U P A 1
O35 O 0.3098(17) -0.1154(10) 0.5358(18) 0.188(10) Uani 0.468(6) 1 d D U P A 1
O37 O 0.7093(17) 0.0939(14) 0.7743(9) 0.172(7) Uani 0.532(6) 1 d D U P A 2
O38 O 0.7546(15) 0.0416(14) 0.6706(13) 0.172(7) Uani 0.532(6) 1 d D U P A 2
C49 C 0.9402(17) 0.8457(14) 0.6944(12) 0.111(7) Uani 0.468(6) 1 d D U P A 1
H49A H 1.017839 0.862692 0.709992 0.167 Uiso 0.468(6) 1 calc R U P A 1
H49B H 0.924582 0.829352 0.737188 0.167 Uiso 0.468(6) 1 calc R U P A 1
H49C H 0.906201 0.892230 0.687696 0.167 Uiso 0.468(6) 1 calc R U P A 1
C27A C 0.8732(18) 0.7845(15) 0.5311(11) 0.120(6) Uani 0.532(6) 1 d D U P A 2
H27D H 0.945225 0.807523 0.535245 0.180 Uiso 0.532(6) 1 calc R U P A 2
H27E H 0.820591 0.807840 0.498198 0.180 Uiso 0.532(6) 1 calc R U P A 2
H27F H 0.857801 0.724069 0.505016 0.180 Uiso 0.532(6) 1 calc R U P A 2
C26A C 0.8941(14) 0.7681(12) 0.6091(12) 0.092(4) Uani 0.468(6) 1 d D U P A 1
H26D H 0.943384 0.729154 0.600270 0.110 Uiso 0.468(6) 1 calc R U P A 1

loop_
_atom_site_aniso_label
_atom_site_aniso_U_11
_atom_site_aniso_U_22
_atom_site_aniso_U_33
_atom_site_aniso_U_23
_atom_site_aniso_U_13
_atom_site_aniso_U_12
Ti1 0.0445(7) 0.0295(7) 0.0386(7) 0.0059(5) 0.0071(6) 0.0020(5)
Ti2 0.0502(8) 0.0383(7) 0.0338(7) 0.0074(5) 0.0001(6) 0.0032(6)
Ti3 0.0436(7) 0.0329(7) 0.0377(7) 0.0084(5) 0.0114(6) 0.0043(5)
Ti4 0.0411(7) 0.0309(7) 0.0394(7) 0.0092(5) 0.0067(6) 0.0083(5)
Ti5 0.0531(8) 0.0344(7) 0.0414(7) 0.0025(5) 0.0165(6) 0.0072(5)
O1 0.038(2) 0.031(2) 0.038(2) 0.0088(18) 0.0037(19) 0.0019(18)
O31 0.043(2) 0.019(2) 0.041(2) 0.0089(17) 0.004(2) 0.0064(17)
O3 0.041(2) 0.028(2) 0.033(2) 0.0055(17) 0.0057(19) 0.0052(18)
O4 0.062(3) 0.031(2) 0.033(2) 0.0029(18) 0.016(2) 0.002(2)
O5 0.047(3) 0.023(2) 0.040(2) 0.0042(18) 0.010(2) 0.0065(18)
O6 0.042(3) 0.032(2) 0.036(2) 0.0077(17) 0.0095(19) 0.0043(18)
O7 0.056(3) 0.050(3) 0.050(3) 0.021(2) 0.015(2) 0.004(2)
O8 0.061(3) 0.057(3) 0.048(3) 0.024(2) 0.009(2) 0.003(2)
O9 0.059(3) 0.037(3) 0.044(3) 0.014(2) 0.012(2) 0.014(2)
O10 0.055(3) 0.038(3) 0.051(3) 0.018(2) 0.010(2) 0.002(2)
O11 0.075(3) 0.040(3) 0.041(3) 0.001(2) 0.019(2) 0.002(2)
O12 0.065(3) 0.035(3) 0.040(3) 0.000(2) 0.006(2) -0.002(2)
O13 0.048(3) 0.072(3) 0.062(3) 0.018(2) 0.018(2) -0.004(2)
O14 0.052(3) 0.068(4) 0.066(3) 0.021(3) -0.001(2) 0.009(2)
O15 0.046(2) 0.056(3) 0.067(3) 0.020(2) 0.008(2) 0.018(2)
O16 0.050(3) 0.068(3) 0.074(3) 0.023(3) 0.023(3) 0.004(2)
O17 0.075(3) 0.050(3) 0.068(3) 0.008(3) 0.042(3) 0.020(2)
O18 0.088(4) 0.070(4) 0.035(3) 0.004(2) 0.008(3) -0.010(3)
O19 0.181(12) 0.071(5) 0.151(13) 0.036(6) 0.090(11) 0.000(6)
O20 0.148(8) 0.113(10) 0.25(2) 0.049(11) 0.109(11) 0.011(7)
O21 0.168(11) 0.132(12) 0.127(6) 0.072(7) -0.010(5) 0.006(10)
O22 0.126(6) 0.195(17) 0.173(11) 0.103(11) 0.007(7) 0.024(9)
O23 0.183(8) 0.120(6) 0.119(6) -0.010(5) 0.088(6) 0.027(6)
O24 0.236(9) 0.145(7) 0.123(7) 0.036(6) 0.110(6) 0.010(7)
O25 0.088(5) 0.118(6) 0.164(7) -0.007(6) 0.043(5) -0.015(4)
O26 0.178(8) 0.067(5) 0.227(9) -0.011(6) 0.076(7) -0.026(5)
O27 0.084(9) 0.066(9) 0.156(9) 0.016(8) 0.025(8) -0.001(6)
O28 0.131(11) 0.059(9) 0.180(12) 0.053(9) 0.072(10) 0.013(8)
O29 0.114(9) 0.106(6) 0.104(8) 0.056(5) -0.013(7) 0.033(6)
O30 0.110(10) 0.103(6) 0.161(12) 0.082(6) 0.063(8) 0.055(7)
N1 0.156(7) 0.125(6) 0.054(4) 0.007(4) 0.034(4) 0.011(5)
O2 0.159(11) 0.109(13) 0.119(6) 0.031(7) 0.045(5) -0.024(9)
N3 0.142(5) 0.161(7) 0.143(5) 0.101(5) 0.008(4) 0.033(5)
N4 0.149(6) 0.081(5) 0.067(5) -0.016(4) 0.046(4) -0.004(5)
N5 0.094(5) 0.052(4) 0.106(5) -0.013(4) 0.026(4) -0.013(4)
N6 0.103(5) 0.065(5) 0.155(8) 0.049(6) 0.036(5) 0.002(4)
N7 0.104(4) 0.095(5) 0.103(4) 0.048(4) 0.016(3) 0.045(3)
C1 0.075(5) 0.045(4) 0.041(4) 0.016(3) 0.019(4) 0.010(3)
C2 0.077(5) 0.055(5) 0.048(4) 0.029(4) 0.024(4) 0.021(4)
C3 0.109(6) 0.052(5) 0.063(5) 0.025(4) 0.041(5) 0.020(4)
C4 0.126(5) 0.052(4) 0.077(5) 0.024(4) 0.058(4) 0.022(4)
C5 0.138(7) 0.083(7) 0.098(7) 0.061(6) 0.063(5) 0.052(5)
C6 0.129(5) 0.101(6) 0.104(5) 0.067(5) 0.025(4) 0.031(4)
C7 0.105(6) 0.075(6) 0.089(6) 0.048(5) 0.014(5) 0.022(5)
C8 0.210(14) 0.143(11) 0.218(14) 0.150(11) 0.112(11) 0.088(10)
C9 0.059(5) 0.031(4) 0.045(4) 0.007(3) 0.006(3) 0.009(3)
C10 0.067(5) 0.038(4) 0.044(4) 0.002(3) 0.005(4) 0.006(3)
C11 0.093(6) 0.046(5) 0.047(4) 0.003(3) 0.015(4) -0.001(4)
C12 0.105(6) 0.047(4) 0.044(4) 0.000(3) 0.023(4) 0.012(4)
C13 0.092(6) 0.042(5) 0.046(4) -0.003(3) 0.001(4) 0.012(4)
C14 0.078(5) 0.042(4) 0.069(4) 0.012(3) 0.013(4) 0.003(3)
C15 0.060(5) 0.047(4) 0.057(4) 0.007(3) 0.002(4) 0.011(3)
C16 0.127(9) 0.075(7) 0.057(5) -0.018(5) -0.015(5) -0.012(5)
C17 0.061(5) 0.036(4) 0.045(4) 0.008(3) 0.026(3) 0.012(3)
C21 0.107(5) 0.050(5) 0.069(5) 0.029(4) 0.040(4) 0.035(4)
C20 0.089(4) 0.060(4) 0.071(4) 0.030(4) 0.025(3) 0.026(3)
C19 0.075(5) 0.059(5) 0.057(5) 0.029(4) 0.032(4) 0.021(4)
C18 0.065(4) 0.033(4) 0.048(4) 0.013(3) 0.026(3) 0.019(3)
C24 0.080(5) 0.040(4) 0.071(5) 0.023(4) 0.033(4) 0.016(3)
C23 0.084(4) 0.052(4) 0.083(6) 0.027(4) 0.038(4) 0.020(3)
C22 0.149(9) 0.074(6) 0.115(8) 0.062(6) 0.061(7) 0.050(6)
C25 0.084(6) 0.106(7) 0.107(6) 0.031(6) 0.036(5) -0.007(5)
C26 0.090(8) 0.184(14) 0.177(12) 0.057(11) 0.001(10) -0.008(9)
C27 0.138(15) 0.126(15) 0.166(13) 0.060(12) 0.042(13) -0.045(13)
C31 0.048(7) 0.116(13) 0.117(10) 0.048(10) -0.005(7) 0.042(7)
C33 0.101(12) 0.079(12) 0.093(8) 0.036(9) 0.000(8) 0.050(10)
C34 0.094(12) 0.202(17) 0.184(16) 0.034(15) -0.016(15) 0.035(12)
C35 0.072(6) 0.116(9) 0.116(8) 0.011(8) 0.031(7) -0.005(7)
C36 0.118(15) 0.182(17) 0.118(11) 0.030(13) 0.056(10) 0.016(13)
C37 0.190(11) 0.103(8) 0.137(9) 0.052(7) 0.122(9) 0.093(8)
C38 0.278(18) 0.137(11) 0.134(10) 0.043(8) 0.150(12) 0.063(11)
C39 0.285(18) 0.127(11) 0.161(12) 0.053(9) 0.117(12) 0.129(12)
C40 0.134(6) 0.093(6) 0.033(4) 0.014(4) 0.018(4) 0.005(5)
C41 0.238(12) 0.220(13) 0.078(7) 0.014(8) 0.087(8) 0.047(10)
C42 0.171(10) 0.146(10) 0.068(7) 0.002(7) -0.019(6) -0.024(8)
N8 0.139(6) 0.077(5) 0.113(6) 0.038(5) 0.060(4) 0.005(4)
C43 0.050(4) 0.072(6) 0.088(6) 0.017(5) 0.005(4) 0.026(4)
C44 0.058(5) 0.073(6) 0.104(6) 0.029(5) -0.002(5) 0.030(4)
C33A 0.094(10) 0.087(13) 0.110(7) 0.043(8) 0.004(6) 0.053(10)
C31A 0.055(10) 0.123(14) 0.113(9) -0.001(10) 0.020(9) 0.029(9)
C28 0.060(6) 0.121(9) 0.119(8) 0.004(7) 0.009(7) 0.007(7)
C30 0.115(13) 0.169(15) 0.112(11) 0.039(11) -0.031(10) 0.065(12)
C32 0.106(14) 0.108(10) 0.149(16) -0.038(12) 0.011(13) -0.033(9)
C29 0.073(6) 0.108(8) 0.103(8) 0.001(8) -0.002(7) 0.011(7)
C45 0.064(9) 0.174(14) 0.199(15) 0.002(14) -0.003(12) 0.021(10)
C61 0.092(10) 0.164(14) 0.191(14) 0.038(11) 0.024(12) -0.021(10)
C46 0.061(6) 0.121(8) 0.124(8) 0.019(8) 0.022(6) 0.015(6)
C48 0.049(10) 0.198(16) 0.139(12) -0.002(13) 0.037(9) 0.030(10)
C47 0.081(12) 0.156(15) 0.125(9) 0.018(12) 0.004(9) 0.037(11)
O32 0.181(14) 0.170(18) 0.148(10) 0.073(11) 0.077(9) -0.028(12)
O33 0.195(12) 0.224(16) 0.166(11) 0.144(12) -0.001(9) 0.025(11)
O34 0.139(5) 0.126(13) 0.159(14) 0.072(11) 0.001(6) 0.023(7)
O36 0.092(5) 0.098(12) 0.38(3) 0.103(15) 0.041(9) -0.001(6)
O35 0.154(12) 0.074(6) 0.31(3) 0.088(10) 0.038(16) 0.008(7)
O37 0.172(12) 0.225(15) 0.100(4) 0.052(6) 0.009(5) 0.097(12)
O38 0.114(8) 0.221(15) 0.164(9) 0.043(10) 0.038(7) 0.077(10)
C49 0.067(11) 0.084(13) 0.124(11) -0.032(10) 0.031(10) -0.025(9)
C27A 0.116(11) 0.116(12) 0.131(8) 0.032(9) 0.072(8) -0.025(10)
C26A 0.064(7) 0.094(8) 0.094(8) 0.011(7) 0.024(7) -0.011(7)

loop_
_atom_type_symbol
_atom_type_description
_atom_type_scat_dispersion_real
_atom_type_scat_dispersion_imag
_atom_type_scat_source
C C 0.0033 0.0016 'International Tables Vol C Tables 4.2.6.8 and 6.1.1.4'
H H 0.0000 0.0000 'International Tables Vol C Tables 4.2.6.8 and 6.1.1.4'
N N 0.0061 0.0033 'International Tables Vol C Tables 4.2.6.8 and 6.1.1.4'
O O 0.0106 0.0060 'International Tables Vol C Tables 4.2.6.8 and 6.1.1.4'
Ti Ti 0.2776 0.4457 'International Tables Vol C Tables 4.2.6.8 and 6.1.1.4'

loop_
_geom_angle_atom_site_label_1
_geom_angle_atom_site_label_2
_geom_angle_atom_site_label_3
_geom_angle
_geom_angle_site_symmetry_1
_geom_angle_site_symmetry_3
_geom_angle_publ_flag
Ti5 Ti1 Ti4 58.98(4) 2_666 2_666 ?
O1 Ti1 Ti4 90.44(12) . 2_666 ?
O1 Ti1 Ti5 44.44(13) . 2_666 ?
O1 Ti1 O5 82.72(17) . 2_666 ?
O1 Ti1 O10 162.23(19) . 2_666 ?
O1 Ti1 O12 84.55(18) . 2_666 ?
O31 Ti1 Ti4 43.83(13) . 2_666 ?
O31 Ti1 Ti5 91.56(14) . 2_666 ?
O31 Ti1 O1 96.65(17) . . ?
O31 Ti1 O5 83.03(17) . 2_666 ?
O31 Ti1 O10 87.74(17) . 2_666 ?
O31 Ti1 O12 165.2(2) . 2_666 ?
O5 Ti1 Ti4 39.24(11) 2_666 2_666 ?
O5 Ti1 Ti5 38.39(12) 2_666 2_666 ?
O5 Ti1 O10 80.73(18) 2_666 2_666 ?
O5 Ti1 O12 82.52(17) 2_666 2_666 ?
O10 Ti1 Ti4 80.81(13) 2_666 2_666 ?
O10 Ti1 Ti5 118.48(14) 2_666 2_666 ?
O10 Ti1 O12 86.92(18) 2_666 2_666 ?
O12 Ti1 Ti4 121.59(14) 2_666 2_666 ?
O12 Ti1 Ti5 78.95(15) 2_666 2_666 ?
O13 Ti1 Ti4 147.70(16) . 2_666 ?
O13 Ti1 Ti5 148.10(18) . 2_666 ?
O13 Ti1 O1 105.8(2) . . ?
O13 Ti1 O31 105.5(2) . . ?
O13 Ti1 O5 166.8(2) . 2_666 ?
O13 Ti1 O10 89.5(2) . 2_666 ?
O13 Ti1 O12 88.2(2) . 2_666 ?
Ti3 Ti2 Ti5 58.23(4) 2_666 2_666 ?
O1 Ti2 Ti3 89.12(12) . 2_666 ?
O1 Ti2 Ti5 43.03(13) . 2_666 ?
O1 Ti2 O4 80.20(18) . 2_666 ?
O1 Ti2 O8 163.0(2) . 2_666 ?
O1 Ti2 O18 92.5(2) . . ?
O3 Ti2 Ti3 42.57(13) . 2_666 ?
O3 Ti2 Ti5 89.71(13) . 2_666 ?
O3 Ti2 O1 96.07(17) . . ?
O3 Ti2 O4 82.60(17) . 2_666 ?
O3 Ti2 O8 84.55(18) . 2_666 ?
O3 Ti2 O18 162.8(2) . . ?
O4 Ti2 Ti3 40.10(11) 2_666 2_666 ?
O4 Ti2 Ti5 37.20(12) 2_666 2_666 ?
O4 Ti2 O8 83.04(19) 2_666 2_666 ?
O4 Ti2 O18 84.2(2) 2_666 . ?
O8 Ti2 Ti3 79.83(13) 2_666 2_666 ?
O8 Ti2 Ti5 120.10(15) 2_666 2_666 ?
O14 Ti2 Ti3 147.32(17) . 2_666 ?
O14 Ti2 Ti5 143.73(18) . 2_666 ?
O14 Ti2 O1 101.7(2) . . ?
O14 Ti2 O3 105.1(2) . . ?
O14 Ti2 O4 171.7(2) . 2_666 ?
O14 Ti2 O8 94.5(2) . 2_666 ?
O14 Ti2 O18 87.6(2) . . ?
O18 Ti2 Ti3 123.01(17) . 2_666 ?
O18 Ti2 Ti5 86.45(17) . 2_666 ?
O18 Ti2 O8 82.9(2) . 2_666 ?
Ti2 Ti3 Ti4 72.51(4) 2_666 2_666 ?
O31 Ti3 Ti2 113.57(13) . 2_666 ?
O31 Ti3 Ti4 41.11(12) . 2_666 ?
O31 Ti3 O3 76.73(16) . 2_666 ?
O31 Ti3 O4 154.99(19) . . ?
O31 Ti3 O6 99.38(17) . . ?
O31 Ti3 O7 95.10(18) . . ?
O3 Ti3 Ti2 36.84(10) 2_666 2_666 ?
O3 Ti3 Ti4 35.73(10) 2_666 2_666 ?
O4 Ti3 Ti2 41.60(13) . 2_666 ?
O4 Ti3 Ti4 114.09(14) . 2_666 ?
O4 Ti3 O3 78.37(17) . 2_666 ?
O4 Ti3 O7 83.36(18) . . ?
O6 Ti3 Ti2 88.48(12) . 2_666 ?
O6 Ti3 Ti4 100.71(13) . 2_666 ?
O6 Ti3 O3 94.16(17) . 2_666 ?
O6 Ti3 O4 80.09(17) . . ?
O6 Ti3 O7 163.41(18) . . ?
O7 Ti3 Ti2 78.27(13) . 2_666 ?
O7 Ti3 Ti4 84.94(13) . 2_666 ?
O7 Ti3 O3 81.26(17) . 2_666 ?
O16 Ti3 Ti2 143.70(17) . 2_666 ?
O16 Ti3 Ti4 140.22(17) . 2_666 ?
O16 Ti3 O31 101.0(2) . . ?
O16 Ti3 O3 169.0(2) . 2_666 ?
O16 Ti3 O4 103.9(2) . . ?
O16 Ti3 O6 96.8(2) . . ?
O16 Ti3 O7 88.3(2) . . ?
Ti1 Ti4 Ti3 73.34(4) 2_666 2_666 ?
O31 Ti4 Ti1 37.19(10) 2_666 2_666 ?
O31 Ti4 Ti3 36.17(10) 2_666 2_666 ?
O3 Ti4 Ti1 113.40(13) . 2_666 ?
O3 Ti4 Ti3 40.15(12) . 2_666 ?
O3 Ti4 O31 76.21(16) . 2_666 ?
O3 Ti4 O5 154.09(18) . . ?
O3 Ti4 O6 98.76(18) . . ?
O3 Ti4 O9 96.92(18) . . ?
O5 Ti4 Ti1 40.89(12) . 2_666 ?
O5 Ti4 Ti3 114.22(13) . 2_666 ?
O5 Ti4 O31 78.05(16) . 2_666 ?
O5 Ti4 O9 81.82(17) . . ?
O6 Ti4 Ti1 87.63(12) . 2_666 ?
O6 Ti4 Ti3 100.16(13) . 2_666 ?
O6 Ti4 O31 93.89(17) . 2_666 ?
O6 Ti4 O5 80.02(17) . . ?
O6 Ti4 O9 161.79(17) . . ?
O9 Ti4 Ti1 77.65(12) . 2_666 ?
O9 Ti4 Ti3 85.97(12) . 2_666 ?
O9 Ti4 O31 80.91(16) . 2_666 ?
O15 Ti4 Ti1 143.45(16) . 2_666 ?
O15 Ti4 Ti3 138.62(16) . 2_666 ?
O15 Ti4 O31 166.5(2) . 2_666 ?
O15 Ti4 O3 100.9(2) . . ?
O15 Ti4 O5 104.8(2) . . ?
O15 Ti4 O6 99.6(2) . . ?
O15 Ti4 O9 86.4(2) . . ?
Ti1 Ti5 Ti2 74.93(4) 2_666 2_666 ?
O1 Ti5 Ti1 38.52(12) 2_666 2_666 ?
O1 Ti5 Ti2 37.31(11) 2_666 2_666 ?
O4 Ti5 Ti1 114.59(14) . 2_666 ?
O4 Ti5 Ti2 40.70(14) . 2_666 ?
O4 Ti5 O1 77.98(18) . 2_666 ?
O4 Ti5 O5 148.91(19) . . ?
O4 Ti5 O6 80.43(17) . . ?
O4 Ti5 O11 107.70(19) . . ?
O5 Ti5 Ti1 41.21(13) . 2_666 ?
O5 Ti5 Ti2 114.66(14) . 2_666 ?
O5 Ti5 O1 79.62(17) . 2_666 ?
O5 Ti5 O6 79.19(17) . . ?
O5 Ti5 O11 89.05(18) . . ?
O6 Ti5 Ti1 86.92(12) . 2_666 ?
O6 Ti5 Ti2 86.67(12) . 2_666 ?
O6 Ti5 O1 92.26(16) . 2_666 ?
O6 Ti5 O11 166.83(19) . . ?
O11 Ti5 Ti1 80.29(14) . 2_666 ?
O11 Ti5 Ti2 92.96(14) . 2_666 ?
O11 Ti5 O1 79.69(17) . 2_666 ?
O17 Ti5 Ti1 144.01(18) . 2_666 ?
O17 Ti5 Ti2 139.68(18) . 2_666 ?
O17 Ti5 O1 165.59(19) . 2_666 ?
O17 Ti5 O4 101.3(2) . . ?
O17 Ti5 O5 105.7(2) . . ?
O17 Ti5 O6 101.8(2) . . ?
O17 Ti5 O11 86.9(2) . . ?
Ti1 O1 Ti5 97.04(18) . 2_666 ?
Ti2 O1 Ti1 156.7(2) . . ?
Ti2 O1 Ti5 99.66(19) . 2_666 ?
Ti1 O31 Ti3 158.1(2) . . ?
Ti1 O31 Ti4 98.98(18) . 2_666 ?
Ti3 O31 Ti4 102.71(17) . 2_666 ?
Ti2 O3 Ti3 100.59(18) . 2_666 ?
Ti2 O3 Ti4 154.9(2) . . ?
Ti4 O3 Ti3 104.12(17) . 2_666 ?
Ti3 O4 Ti2 98.31(18) . 2_666 ?
Ti5 O4 Ti2 102.1(2) . 2_666 ?
Ti5 O4 Ti3 100.10(19) . . ?
Ti4 O5 Ti1 99.88(18) . 2_666 ?
Ti5 O5 Ti1 100.40(19) . 2_666 ?
Ti5 O5 Ti4 101.26(18) . . ?
Ti3 O6 Ti5 98.97(18) . . ?
Ti4 O6 Ti3 157.1(2) . . ?
Ti4 O6 Ti5 99.15(18) . . ?
C1 O7 Ti3 129.5(5) . . ?
C1 O8 Ti2 125.9(5) . 2_666 ?
C17 O9 Ti4 127.7(5) . . ?
C17 O10 Ti1 126.3(4) . 2_666 ?
C9 O11 Ti5 126.0(5) . . ?
C9 O12 Ti1 124.9(4) . 2_666 ?
C25 O13 Ti1 133.8(9) . . ?
C26A O13 Ti1 162.9(10) . . ?
C28 O14 Ti2 168.0(9) . . ?
C29 O14 Ti2 137.1(9) . . ?
C43 O15 Ti4 167.4(8) . . ?
C44 O15 Ti4 140.0(8) . . ?
C35 O16 Ti3 168.2(10) . . ?
C46 O16 Ti3 139.4(10) . . ?
C37 O17 Ti5 157.9(7) . . ?
C40 O18 Ti2 128.1(6) . . ?
C40 N1 C41 119.1(11) . . ?
C40 N1 C42 121.2(10) . . ?
C42 N1 C41 119.6(10) . . ?
O21 N3 O22 119.3(15) . . ?
O21 N3 C6 123.9(14) . . ?
O22 N3 C6 116.8(14) . . ?
O33 N3 C6 114.1(15) . . ?
O34 N3 C6 125.1(15) . . ?
O34 N3 O33 120.7(17) . . ?
O23 N4 C12 120.1(11) . . ?
O24 N4 O23 121.6(12) . . ?
O24 N4 C12 117.9(10) . . ?
O25 N5 O26 122.9(10) . . ?
O25 N5 C14 118.6(9) . . ?
O26 N5 C14 118.4(10) . . ?
O27 N6 C23 117.6(10) . . ?
O28 N6 O27 120.0(13) . . ?
O28 N6 C23 122.4(11) . . ?
O36 N6 C23 118.2(12) . . ?
O36 N6 O35 126.7(16) . . ?
O35 N6 C23 115.1(13) . . ?
O29 N7 C20 116.0(10) . . ?
O30 N7 O29 124.3(14) . . ?
O30 N7 C20 119.5(12) . . ?
O37 N7 C20 122.2(12) . . ?
O37 N7 O38 118.0(15) . . ?
O38 N7 C20 119.6(12) . . ?
O7 C1 O8 126.2(7) . . ?
O7 C1 C2 117.5(7) . . ?
O8 C1 C2 116.3(7) . . ?
C3 C2 C1 120.7(7) . . ?
C3 C2 C7 119.7(8) . . ?
C7 C2 C1 119.5(7) . . ?
C2 C3 H3 120.2 . . ?
C2 C3 C4 119.6(9) . . ?
C4 C3 H3 120.2 . . ?
C3 C4 C5 122.9(9) . . ?
C3 C4 N8 116.8(9) . . ?
C5 C4 N8 120.3(9) . . ?
C4 C5 C8 123.0(10) . . ?
C6 C5 C4 116.7(9) . . ?
C6 C5 C8 120.3(11) . . ?
N3 C6 C5 123.1(10) . . ?
N3 C6 C7 116.8(10) . . ?
C7 C6 C5 120.1(10) . . ?
C2 C7 H7 119.5 . . ?
C6 C7 C2 120.9(9) . . ?
C6 C7 H7 119.5 . . ?
C5 C8 H8A 109.5 . . ?
C5 C8 H8B 109.5 . . ?
C5 C8 H8C 109.5 . . ?
H8A C8 H8B 109.5 . . ?
H8A C8 H8C 109.5 . . ?
H8B C8 H8C 109.5 . . ?
O11 C9 O12 128.3(6) . . ?
O11 C9 C10 117.6(7) . . ?
O12 C9 C10 114.0(7) . . ?
C11 C10 C9 118.8(7) . . ?
C15 C10 C9 122.3(7) . . ?
C15 C10 C11 119.0(7) . . ?
C10 C11 H11 119.7 . . ?
C10 C11 C12 120.6(8) . . ?
C12 C11 H11 119.7 . . ?
C11 C12 N4 118.5(8) . . ?
C11 C12 C13 122.8(8) . . ?
C13 C12 N4 118.7(7) . . ?
C12 C13 C14 114.8(7) . . ?
C12 C13 C16 123.5(8) . . ?
C14 C13 C16 121.7(8) . . ?
C13 C14 N5 121.3(8) . . ?
C15 C14 N5 116.6(8) . . ?
C15 C14 C13 122.1(8) . . ?
C10 C15 C14 120.6(8) . . ?
C10 C15 H15 119.7 . . ?
C14 C15 H15 119.7 . . ?
C13 C16 H16A 109.5 . . ?
C13 C16 H16B 109.5 . . ?
C13 C16 H16C 109.5 . . ?
H16A C16 H16B 109.5 . . ?
H16A C16 H16C 109.5 . . ?
H16B C16 H16C 109.5 . . ?
O9 C17 C18 116.5(6) . . ?
O10 C17 O9 126.1(7) . . ?
O10 C17 C18 117.4(6) . . ?
C20 C21 C23 120.0 . . ?
C20 C21 C22 119.2(5) . . ?
C23 C21 C22 120.8(5) . . ?
C21 C20 N7 122.5(5) . . ?
C19 C20 N7 117.4(5) . . ?
C19 C20 C21 120.0 . . ?
C20 C19 H19 120.0 . . ?
C20 C19 C18 120.0 . . ?
C18 C19 H19 120.0 . . ?
C19 C18 C17 121.7(4) . . ?
C19 C18 C24 120.0 . . ?
C24 C18 C17 118.2(4) . . ?
C18 C24 H24 120.0 . . ?
C18 C24 C23 120.0 . . ?
C23 C24 H24 120.0 . . ?
C21 C23 N6 122.1(5) . . ?
C24 C23 N6 117.9(5) . . ?
C24 C23 C21 120.0 . . ?
C21 C22 H22A 109.5 . . ?
C21 C22 H22B 109.5 . . ?
C21 C22 H22C 109.5 . . ?
H22A C22 H22B 109.5 . . ?
H22A C22 H22C 109.5 . . ?
H22B C22 H22C 109.5 . . ?
O13 C25 H25 118.9 . . ?
O13 C25 C26 96.4(15) . . ?
O13 C25 C27A 100.4(13) . . ?
C26 C25 H25 118.9 . . ?
C26 C25 C27A 98.9(16) . . ?
C27A C25 H25 118.9 . . ?
C25 C26 H26A 109.5 . . ?
C25 C26 H26B 109.5 . . ?
C25 C26 H26C 109.5 . . ?
H26A C26 H26B 109.5 . . ?
H26A C26 H26C 109.5 . . ?
H26B C26 H26C 109.5 . . ?
H27A C27 H27B 109.5 . . ?
H27A C27 H27C 109.5 . . ?
H27B C27 H27C 109.5 . . ?
C26A C27 H27A 109.5 . . ?
C26A C27 H27B 109.5 . . ?
C26A C27 H27C 109.5 . . ?
H31A C31 H31B 109.5 . . ?
H31A C31 H31C 109.5 . . ?
H31B C31 H31C 109.5 . . ?
C44 C31 H31A 109.5 . . ?
C44 C31 H31B 109.5 . . ?
C44 C31 H31C 109.5 . . ?
H33A C33 H33B 109.5 . . ?
H33A C33 H33C 109.5 . . ?
H33B C33 H33C 109.5 . . ?
C43 C33 H33A 109.5 . . ?
C43 C33 H33B 109.5 . . ?
C43 C33 H33C 109.5 . . ?
H34A C34 H34B 109.5 . . ?
H34A C34 H34C 109.5 . . ?
H34B C34 H34C 109.5 . . ?
C35 C34 H34A 107.4 . . ?
C35 C34 H34B 113.9 . . ?
C35 C34 H34C 107.0 . . ?
O16 C35 C34 111(2) . . ?
O16 C35 H35 115.8 . . ?
O16 C35 C36 88.9(15) . . ?
C34 C35 H35 115.8 . . ?
C36 C35 C34 106.5(19) . . ?
C36 C35 H35 115.8 . . ?
C35 C36 H36A 109.5 . . ?
C35 C36 H36B 109.5 . . ?
C35 C36 H36C 109.5 . . ?
H36A C36 H36B 109.5 . . ?
H36A C36 H36C 109.5 . . ?
H36B C36 H36C 109.5 . . ?
C38 C37 O17 112.5(10) . . ?
C39 C37 O17 114.6(11) . . ?
C39 C37 C38 121.6(11) . . ?
C37 C38 H38A 109.5 . . ?
C37 C38 H38B 109.5 . . ?
C37 C38 H38C 109.5 . . ?
H38A C38 H38B 109.5 . . ?
H38A C38 H38C 109.5 . . ?
H38B C38 H38C 109.5 . . ?
C37 C39 H39A 109.5 . . ?
C37 C39 H39B 109.5 . . ?
C37 C39 H39C 109.5 . . ?
H39A C39 H39B 109.5 . . ?
H39A C39 H39C 109.5 . . ?
H39B C39 H39C 109.5 . . ?
O18 C40 N1 123.0(10) . . ?
O18 C40 H40 118.5 . . ?
N1 C40 H40 118.5 . . ?
N1 C41 H41A 109.5 . . ?
N1 C41 H41B 109.5 . . ?
N1 C41 H41C 109.5 . . ?
H41A C41 H41B 109.5 . . ?
H41A C41 H41C 109.5 . . ?
H41B C41 H41C 109.5 . . ?
N1 C42 H42A 109.5 . . ?
N1 C42 H42B 109.5 . . ?
N1 C42 H42C 109.5 . . ?
H42A C42 H42B 109.5 . . ?
H42A C42 H42C 109.5 . . ?
H42B C42 H42C 109.5 . . ?
O19 N8 C4 117.0(11) . . ?
O20 N8 O19 127.3(14) . . ?
O20 N8 C4 113.2(12) . . ?
O2 N8 C4 117.0(11) . . ?
O32 N8 O2 116.5(15) . . ?
O32 N8 C4 125.8(13) . . ?
O15 C43 C33 101.4(14) . . ?
O15 C43 H43 106.4 . . ?
O15 C43 C31A 98.1(13) . . ?
C33 C43 H43 106.4 . . ?
C33 C43 C31A 135(2) . . ?
C31A C43 H43 106.4 . . ?
O15 C44 C31 109.4(13) . . ?
O15 C44 H44 110.7 . . ?
O15 C44 C33A 117.2(14) . . ?
C31 C44 H44 110.7 . . ?
C33A C44 C31 97.2(17) . . ?
C33A C44 H44 110.7 . . ?
C44 C33A H33D 109.5 . . ?
C44 C33A H33E 109.5 . . ?
C44 C33A H33F 109.5 . . ?
H33D C33A H33E 109.5 . . ?
H33D C33A H33F 109.5 . . ?
H33E C33A H33F 109.5 . . ?
C43 C31A H31D 109.5 . . ?
C43 C31A H31E 109.5 . . ?
C43 C31A H31F 109.5 . . ?
H31D C31A H31E 109.5 . . ?
H31D C31A H31F 109.5 . . ?
H31E C31A H31F 109.5 . . ?
O14 C28 H28 106.9 . . ?
O14 C28 C30 102.1(13) . . ?
O14 C28 C61 101.8(15) . . ?
C30 C28 H28 106.9 . . ?
C61 C28 H28 106.9 . . ?
C61 C28 C30 130(2) . . ?
C28 C30 H30A 109.5 . . ?
C28 C30 H30B 109.5 . . ?
C28 C30 H30C 109.5 . . ?
H30A C30 H30B 109.5 . . ?
H30A C30 H30C 109.5 . . ?
H30B C30 H30C 109.5 . . ?
H32A C32 H32B 109.5 . . ?
H32A C32 H32C 109.5 . . ?
H32B C32 H32C 109.5 . . ?
C29 C32 H32A 109.5 . . ?
C29 C32 H32B 109.5 . . ?
C29 C32 H32C 109.5 . . ?
O14 C29 C32 111.3(16) . . ?
O14 C29 H29 109.9 . . ?
O14 C29 C45 110.3(16) . . ?
C32 C29 H29 109.9 . . ?
C32 C29 C45 105.5(18) . . ?
C45 C29 H29 109.9 . . ?
C29 C45 H45A 107.8 . . ?
C29 C45 H45B 113.3 . . ?
C29 C45 H45C 107.3 . . ?
H45A C45 H45B 109.5 . . ?
H45A C45 H45C 109.5 . . ?
H45B C45 H45C 109.5 . . ?
C28 C61 H61A 107.6 . . ?
C28 C61 H61B 109.9 . . ?
C28 C61 H61C 110.9 . . ?
H61A C61 H61B 109.5 . . ?
H61A C61 H61C 109.5 . . ?
H61B C61 H61C 109.5 . . ?
O16 C46 H46 103.7 . . ?
O16 C46 C48 112.1(16) . . ?
O16 C46 C47 106.0(14) . . ?
C48 C46 H46 103.7 . . ?
C48 C46 C47 125.3(17) . . ?
C47 C46 H46 103.7 . . ?
C46 C48 H48A 109.5 . . ?
C46 C48 H48B 109.5 . . ?
C46 C48 H48C 109.5 . . ?
H48A C48 H48B 109.5 . . ?
H48A C48 H48C 109.5 . . ?
H48B C48 H48C 109.5 . . ?
C46 C47 H47A 109.5 . . ?
C46 C47 H47B 109.5 . . ?
C46 C47 H47C 109.5 . . ?
H47A C47 H47B 109.5 . . ?
H47A C47 H47C 109.5 . . ?
H47B C47 H47C 109.5 . . ?
H49A C49 H49B 109.5 . . ?
H49A C49 H49C 109.5 . . ?
H49B C49 H49C 109.5 . . ?
C26A C49 H49A 109.5 . . ?
C26A C49 H49B 109.5 . . ?
C26A C49 H49C 109.5 . . ?
C25 C27A H27D 109.5 . . ?
C25 C27A H27E 109.5 . . ?
C25 C27A H27F 109.5 . . ?
H27D C27A H27E 109.5 . . ?
H27D C27A H27F 109.5 . . ?
H27E C27A H27F 109.5 . . ?
O13 C26A C27 116.9(18) . . ?
O13 C26A C49 102.2(13) . . ?
O13 C26A H26D 115.5 . . ?
C27 C26A C49 86.9(15) . . ?
C27 C26A H26D 115.5 . . ?
C49 C26A H26D 115.5 . . ?

loop_
_geom_bond_atom_site_label_1
_geom_bond_atom_site_label_2
_geom_bond_distance
_geom_bond_site_symmetry_2
_geom_bond_publ_flag
Ti1 Ti4 3.0408(16) 2_666 ?
Ti1 Ti5 3.0165(18) 2_666 ?
Ti1 O1 1.893(4) . ?
Ti1 O31 1.861(4) . ?
Ti1 O5 2.020(4) 2_666 ?
Ti1 O10 2.087(5) 2_666 ?
Ti1 O12 2.144(4) 2_666 ?
Ti1 O13 1.766(5) . ?
Ti2 Ti3 3.0556(16) 2_666 ?
Ti2 Ti5 3.0741(18) 2_666 ?
Ti2 O1 1.890(4) . ?
Ti2 O3 1.864(4) . ?
Ti2 O4 2.050(5) 2_666 ?
Ti2 O8 2.110(5) 2_666 ?
Ti2 O14 1.776(5) . ?
Ti2 O18 2.091(5) . ?
Ti3 Ti4 3.1628(17) 2_666 ?
Ti3 O31 1.914(4) . ?
Ti3 O3 2.103(4) 2_666 ?
Ti3 O4 1.989(4) . ?
Ti3 O6 1.924(4) . ?
Ti3 O7 2.088(5) . ?
Ti3 O16 1.754(5) . ?
Ti4 O31 2.132(4) 2_666 ?
Ti4 O3 1.905(4) . ?
Ti4 O5 1.952(4) . ?
Ti4 O6 1.918(4) . ?
Ti4 O9 2.127(5) . ?
Ti4 O15 1.752(5) . ?
Ti5 O1 2.128(4) 2_666 ?
Ti5 O4 1.901(5) . ?
Ti5 O5 1.905(4) . ?
Ti5 O6 1.998(4) . ?
Ti5 O11 2.101(4) . ?
Ti5 O17 1.774(5) . ?
O7 C1 1.258(8) . ?
O8 C1 1.275(8) . ?
O9 C17 1.274(8) . ?
O10 C17 1.261(8) . ?
O11 C9 1.250(8) . ?
O12 C9 1.272(8) . ?
O13 C25 1.481(15) . ?
O13 C26A 1.450(15) . ?
O14 C28 1.451(12) . ?
O14 C29 1.473(13) . ?
O15 C43 1.446(13) . ?
O15 C44 1.447(13) . ?
O16 C35 1.425(15) . ?
O16 C46 1.440(15) . ?
O17 C37 1.412(10) . ?
O18 C40 1.242(10) . ?
O19 N8 1.232(12) . ?
O20 N8 1.191(13) . ?
O21 N3 1.264(10) . ?
O22 N3 1.266(11) . ?
O23 N4 1.217(12) . ?
O24 N4 1.180(11) . ?
O25 N5 1.169(9) . ?
O26 N5 1.177(10) . ?
O27 N6 1.263(12) . ?
O28 N6 1.212(12) . ?
O29 N7 1.250(13) . ?
O30 N7 1.194(13) . ?
N1 C40 1.344(11) . ?
N1 C41 1.469(14) . ?
N1 C42 1.393(14) . ?
O2 N8 1.258(13) . ?
N3 C6 1.381(10) . ?
N3 O33 1.252(11) . ?
N3 O34 1.250(11) . ?
N4 C12 1.434(12) . ?
N5 C14 1.433(11) . ?
N6 C23 1.403(10) . ?
N6 O36 1.154(14) . ?
N6 O35 1.199(14) . ?
N7 C20 1.437(9) . ?
N7 O37 1.187(13) . ?
N7 O38 1.258(13) . ?
C1 C2 1.498(10) . ?
C2 C3 1.353(11) . ?
C2 C7 1.390(11) . ?
C3 H3 0.9300 . ?
C3 C4 1.367(11) . ?
C4 C5 1.404(13) . ?
C4 N8 1.448(12) . ?
C5 C6 1.392(14) . ?
C5 C8 1.536(12) . ?
C6 C7 1.385(12) . ?
C7 H7 0.9300 . ?
C8 H8A 0.9600 . ?
C8 H8B 0.9600 . ?
C8 H8C 0.9600 . ?
C9 C10 1.508(9) . ?
C10 C11 1.378(10) . ?
C10 C15 1.357(10) . ?
C11 H11 0.9300 . ?
C11 C12 1.385(9) . ?
C12 C13 1.394(11) . ?
C13 C14 1.407(11) . ?
C13 C16 1.516(10) . ?
C14 C15 1.402(10) . ?
C15 H15 0.9300 . ?
C16 H16A 0.9600 . ?
C16 H16B 0.9600 . ?
C16 H16C 0.9600 . ?
C17 C18 1.500(8) . ?
C21 C20 1.3900 . ?
C21 C23 1.3900 . ?
C21 C22 1.573(9) . ?
C20 C19 1.3900 . ?
C19 H19 0.9300 . ?
C19 C18 1.3900 . ?
C18 C24 1.3900 . ?
C24 H24 0.9300 . ?
C24 C23 1.3900 . ?
C22 H22A 0.9600 . ?
C22 H22B 0.9600 . ?
C22 H22C 0.9600 . ?
C25 H25 0.9800 . ?
C25 C26 1.550(17) . ?
C25 C27A 1.586(17) . ?
C26 H26A 0.9600 . ?
C26 H26B 0.9600 . ?
C26 H26C 0.9600 . ?
C27 H27A 0.9600 . ?
C27 H27B 0.9600 . ?
C27 H27C 0.9600 . ?
C27 C26A 1.549(18) . ?
C31 H31A 0.9600 . ?
C31 H31B 0.9600 . ?
C31 H31C 0.9600 . ?
C31 C44 1.537(17) . ?
C33 H33A 0.9600 . ?
C33 H33B 0.9600 . ?
C33 H33C 0.9600 . ?
C33 C43 1.531(17) . ?
C34 H34A 0.9601 . ?
C34 H34B 0.9600 . ?
C34 H34C 0.9601 . ?
C34 C35 1.557(18) . ?
C35 H35 0.9800 . ?
C35 C36 1.481(17) . ?
C36 H36A 0.9600 . ?
C36 H36B 0.9600 . ?
C36 H36C 0.9600 . ?
C37 C38 1.402(15) . ?
C37 C39 1.393(15) . ?
C38 H38A 0.9600 . ?
C38 H38B 0.9600 . ?
C38 H38C 0.9600 . ?
C39 H39A 0.9600 . ?
C39 H39B 0.9600 . ?
C39 H39C 0.9600 . ?
C40 H40 0.9300 . ?
C41 H41A 0.9600 . ?
C41 H41B 0.9600 . ?
C41 H41C 0.9600 . ?
C42 H42A 0.9600 . ?
C42 H42B 0.9600 . ?
C42 H42C 0.9600 . ?
N8 O32 1.227(13) . ?
C43 H43 0.9800 . ?
C43 C31A 1.560(17) . ?
C44 H44 0.9800 . ?
C44 C33A 1.458(16) . ?
C33A H33D 0.9600 . ?
C33A H33E 0.9600 . ?
C33A H33F 0.9600 . ?
C31A H31D 0.9600 . ?
C31A H31E 0.9600 . ?
C31A H31F 0.9600 . ?
C28 H28 0.9800 . ?
C28 C30 1.551(17) . ?
C28 C61 1.460(18) . ?
C30 H30A 0.9600 . ?
C30 H30B 0.9600 . ?
C30 H30C 0.9600 . ?
C32 H32A 0.9600 . ?
C32 H32B 0.9600 . ?
C32 H32C 0.9600 . ?
C32 C29 1.484(14) . ?
C29 H29 0.9800 . ?
C29 C45 1.514(13) . ?
C45 H45A 0.9600 . ?
C45 H45B 0.9600 . ?
C45 H45C 0.9602 . ?
C61 H61A 0.9598 . ?
C61 H61B 0.9600 . ?
C61 H61C 0.9600 . ?
C46 H46 0.9800 . ?
C46 C48 1.460(16) . ?
C46 C47 1.522(16) . ?
C48 H48A 0.9600 . ?
C48 H48B 0.9600 . ?
C48 H48C 0.9600 . ?
C47 H47A 0.9600 . ?
C47 H47B 0.9600 . ?
C47 H47C 0.9600 . ?
C49 H49A 0.9600 . ?
C49 H49B 0.9600 . ?
C49 H49C 0.9600 . ?
C49 C26A 1.584(17) . ?
C27A H27D 0.9600 . ?
C27A H27E 0.9600 . ?
C27A H27F 0.9600 . ?
C26A H26D 0.9800 . ?

loop_
_geom_torsion_atom_site_label_1
_geom_torsion_atom_site_label_2
_geom_torsion_atom_site_label_3
_geom_torsion_atom_site_label_4
_geom_torsion
_geom_torsion_site_symmetry_1
_geom_torsion_site_symmetry_2
_geom_torsion_site_symmetry_3
_geom_torsion_site_symmetry_4
_geom_torsion_publ_flag
Ti1 Ti4 O15 C43 -126(4) 2_666 . . . ?
Ti1 Ti4 O15 C44 -44.9(13) 2_666 . . . ?
Ti1 Ti5 O17 C37 70.9(18) 2_666 . . . ?
Ti1 O10 C17 O9 6.6(10) 2_666 . . . ?
Ti1 O10 C17 C18 -175.4(3) 2_666 . . . ?
Ti1 O12 C9 O11 9.7(11) 2_666 . . . ?
Ti1 O12 C9 C10 -169.8(4) 2_666 . . . ?
Ti1 O13 C25 C26 154.5(12) . . . . ?
Ti1 O13 C25 C27A -105.2(14) . . . . ?
Ti1 O13 C26A C27 -7(4) . . . . ?
Ti1 O13 C26A C49 85(3) . . . . ?
Ti2 Ti3 O16 C35 149(5) 2_666 . . . ?
Ti2 Ti3 O16 C46 -92.3(12) 2_666 . . . ?
Ti2 Ti5 O17 C37 -88.9(18) 2_666 . . . ?
Ti2 O8 C1 O7 6.7(11) 2_666 . . . ?
Ti2 O8 C1 C2 -175.7(4) 2_666 . . . ?
Ti2 O14 C28 C30 29(6) . . . . ?
Ti2 O14 C28 C61 -107(5) . . . . ?
Ti2 O14 C29 C32 -76(2) . . . . ?
Ti2 O14 C29 C45 167.6(17) . . . . ?
Ti2 O18 C40 N1 -175.6(7) . . . . ?
Ti3 Ti2 O1 Ti1 -94.2(6) 2_666 . . . ?
Ti3 Ti2 O1 Ti5 40.96(13) 2_666 . . 2_666 ?
Ti3 Ti2 O3 Ti4 -169.8(7) 2_666 . . . ?
Ti3 Ti2 O14 C28 -143(5) 2_666 . . . ?
Ti3 Ti2 O14 C29 -163.2(14) 2_666 . . . ?
Ti3 Ti4 O15 C43 18(4) 2_666 . . . ?
Ti3 Ti4 O15 C44 98.5(12) 2_666 . . . ?
Ti3 O7 C1 O8 -3.6(11) . . . . ?
Ti3 O7 C1 C2 178.8(4) . . . . ?
Ti3 O16 C35 C34 120(5) . . . . ?
Ti3 O16 C35 C36 -133(5) . . . . ?
Ti3 O16 C46 C48 137.9(14) . . . . ?
Ti3 O16 C46 C47 -82.1(19) . . . . ?
Ti4 Ti1 O1 Ti2 93.6(6) 2_666 . . . ?
Ti4 Ti1 O1 Ti5 -41.93(12) 2_666 . . 2_666 ?
Ti4 Ti1 O31 Ti3 172.6(7) 2_666 . . . ?
Ti4 Ti1 O13 C25 107.3(11) 2_666 . . . ?
Ti4 Ti1 O13 C26A 81(3) 2_666 . . . ?
Ti4 Ti3 O16 C35 2(5) 2_666 . . . ?
Ti4 Ti3 O16 C46 120.3(12) 2_666 . . . ?
Ti4 O9 C17 O10 -15.3(10) . . . . ?
Ti4 O9 C17 C18 166.6(3) . . . . ?
Ti4 O15 C43 C33 23(5) . . . . ?
Ti4 O15 C43 C31A 162(4) . . . . ?
Ti4 O15 C44 C31 154.5(11) . . . . ?
Ti4 O15 C44 C33A -96(2) . . . . ?
Ti5 Ti1 O1 Ti2 135.6(6) 2_666 . . . ?
Ti5 Ti1 O31 Ti3 -148.0(6) 2_666 . . . ?
Ti5 Ti1 O31 Ti4 39.38(14) 2_666 . . 2_666 ?
Ti5 Ti1 O13 C25 -117.0(11) 2_666 . . . ?
Ti5 Ti1 O13 C26A -144(3) 2_666 . . . ?
Ti5 Ti2 O1 Ti1 -135.2(6) 2_666 . . . ?
Ti5 Ti2 O3 Ti3 -39.39(14) 2_666 . . 2_666 ?
Ti5 Ti2 O3 Ti4 150.8(6) 2_666 . . . ?
Ti5 Ti2 O14 C28 99(5) 2_666 . . . ?
Ti5 Ti2 O14 C29 78.4(15) 2_666 . . . ?
Ti5 O11 C9 O12 2.9(11) . . . . ?
Ti5 O11 C9 C10 -177.6(4) . . . . ?
Ti5 O17 C37 C38 76(2) . . . . ?
Ti5 O17 C37 C39 -69(2) . . . . ?
O1 Ti1 O31 Ti3 -103.7(6) . . . . ?
O1 Ti1 O31 Ti4 83.66(18) . . . 2_666 ?
O1 Ti1 O13 C25 -135.2(11) . . . . ?
O1 Ti1 O13 C26A -162(3) . . . . ?
O1 Ti2 O3 Ti3 -82.03(19) . . . 2_666 ?
O1 Ti2 O3 Ti4 108.2(6) . . . . ?
O1 Ti2 O14 C28 110(5) . . . . ?
O1 Ti2 O14 C29 89.8(15) . . . . ?
O1 Ti5 O17 C37 -20(2) 2_666 . . . ?
O31 Ti1 O1 Ti2 50.1(6) . . . . ?
O31 Ti1 O1 Ti5 -85.43(18) . . . 2_666 ?
O31 Ti1 O13 C25 123.1(11) . . . . ?
O31 Ti1 O13 C26A 97(3) . . . . ?
O31 Ti3 O16 C35 -13(5) . . . . ?
O31 Ti3 O16 C46 105.4(12) . . . . ?
O31 Ti4 O15 C43 -42(4) 2_666 . . . ?
O31 Ti4 O15 C44 38.7(15) 2_666 . . . ?
O3 Ti2 O1 Ti1 -52.2(6) . . . . ?
O3 Ti2 O1 Ti5 83.02(18) . . . 2_666 ?
O3 Ti2 O14 C28 -150(5) . . . . ?
O3 Ti2 O14 C29 -170.5(15) . . . . ?
O3 Ti3 O16 C35 64(5) 2_666 . . . ?
O3 Ti3 O16 C46 -177.7(13) 2_666 . . . ?
O3 Ti4 O15 C43 34(4) . . . . ?
O3 Ti4 O15 C44 115.1(12) . . . . ?
O4 Ti2 O1 Ti1 -133.5(6) 2_666 . . . ?
O4 Ti2 O1 Ti5 1.64(15) 2_666 . . 2_666 ?
O4 Ti2 O3 Ti3 -2.77(17) 2_666 . . 2_666 ?
O4 Ti2 O3 Ti4 -172.5(6) 2_666 . . . ?
O4 Ti3 O16 C35 164(5) . . . . ?
O4 Ti3 O16 C46 -77.0(12) . . . . ?
O4 Ti5 O17 C37 -105.4(17) . . . . ?
O5 Ti1 O1 Ti2 132.2(6) 2_666 . . . ?
O5 Ti1 O1 Ti5 -3.36(15) 2_666 . . 2_666 ?
O5 Ti1 O31 Ti3 174.5(7) 2_666 . . . ?
O5 Ti1 O31 Ti4 1.87(17) 2_666 . . 2_666 ?
O5 Ti1 O13 C25 -6.1(16) 2_666 . . . ?
O5 Ti1 O13 C26A -33(3) 2_666 . . . ?
O5 Ti4 O15 C43 -143(4) . . . . ?
O5 Ti4 O15 C44 -61.9(12) . . . . ?
O5 Ti5 O17 C37 90.2(17) . . . . ?
O6 Ti3 O16 C35 -114(5) . . . . ?
O6 Ti3 O16 C46 4.5(12) . . . . ?
O6 Ti4 O15 C43 135(4) . . . . ?
O6 Ti4 O15 C44 -144.0(12) . . . . ?
O6 Ti5 O17 C37 172.2(17) . . . . ?
O7 Ti3 O16 C35 82(5) . . . . ?
O7 Ti3 O16 C46 -159.7(12) . . . . ?
O7 C1 C2 C3 3.2(11) . . . . ?
O7 C1 C2 C7 -175.8(7) . . . . ?
O8 Ti2 O1 Ti1 -143.4(6) 2_666 . . . ?
O8 Ti2 O1 Ti5 -8.2(7) 2_666 . . 2_666 ?
O8 Ti2 O3 Ti3 80.89(19) 2_666 . . 2_666 ?
O8 Ti2 O3 Ti4 -88.9(6) 2_666 . . . ?
O8 Ti2 O14 C28 -65(5) 2_666 . . . ?
O8 Ti2 O14 C29 -85.0(15) 2_666 . . . ?
O8 C1 C2 C3 -174.6(7) . . . . ?
O8 C1 C2 C7 6.4(11) . . . . ?
O9 Ti4 O15 C43 -62(4) . . . . ?
O9 Ti4 O15 C44 18.7(12) . . . . ?
O9 C17 C18 C19 -11.8(7) . . . . ?
O9 C17 C18 C24 171.3(4) . . . . ?
O10 Ti1 O1 Ti2 153.7(5) 2_666 . . . ?
O10 Ti1 O1 Ti5 18.1(6) 2_666 . . 2_666 ?
O10 Ti1 O31 Ti3 93.5(6) 2_666 . . . ?
O10 Ti1 O31 Ti4 -79.06(18) 2_666 . . 2_666 ?
O10 Ti1 O13 C25 35.6(11) 2_666 . . . ?
O10 Ti1 O13 C26A 9(3) 2_666 . . . ?
O10 C17 C18 C19 170.0(5) . . . . ?
O10 C17 C18 C24 -6.9(7) . . . . ?
O11 Ti5 O17 C37 2.1(17) . . . . ?
O11 C9 C10 C11 10.3(10) . . . . ?
O11 C9 C10 C15 -167.8(8) . . . . ?
O12 Ti1 O1 Ti2 -144.7(6) 2_666 . . . ?
O12 Ti1 O1 Ti5 79.76(18) 2_666 . . 2_666 ?
O12 Ti1 O31 Ti3 162.4(6) 2_666 . . . ?
O12 Ti1 O31 Ti4 -10.2(8) 2_666 . . 2_666 ?
O12 Ti1 O13 C25 -51.4(11) 2_666 . . . ?
O12 Ti1 O13 C26A -78(3) 2_666 . . . ?
O12 C9 C10 C11 -170.2(7) . . . . ?
O12 C9 C10 C15 11.7(10) . . . . ?
O13 Ti1 O1 Ti2 -58.1(6) . . . . ?
O13 Ti1 O1 Ti5 166.35(19) . . . 2_666 ?
O13 Ti1 O31 Ti3 4.7(7) . . . . ?
O13 Ti1 O31 Ti4 -167.9(2) . . . 2_666 ?
O14 Ti2 O1 Ti1 54.7(6) . . . . ?
O14 Ti2 O1 Ti5 -170.1(2) . . . 2_666 ?
O14 Ti2 O3 Ti3 174.1(2) . . . 2_666 ?
O14 Ti2 O3 Ti4 4.4(6) . . . . ?
O18 Ti2 O1 Ti1 142.8(6) . . . . ?
O18 Ti2 O1 Ti5 -82.1(2) . . . 2_666 ?
O18 Ti2 O3 Ti3 37.6(8) . . . 2_666 ?
O18 Ti2 O3 Ti4 -132.2(7) . . . . ?
O18 Ti2 O14 C28 18(5) . . . . ?
O18 Ti2 O14 C29 -2.3(15) . . . . ?
O21 N3 C6 C5 60.3(18) . . . . ?
O21 N3 C6 C7 -120.4(15) . . . . ?
O22 N3 C6 C5 -118.0(17) . . . . ?
O22 N3 C6 C7 61.3(18) . . . . ?
O23 N4 C12 C11 124.2(10) . . . . ?
O23 N4 C12 C13 -57.0(14) . . . . ?
O24 N4 C12 C11 -48.5(15) . . . . ?
O24 N4 C12 C13 130.3(11) . . . . ?
O25 N5 C14 C13 -140.8(10) . . . . ?
O25 N5 C14 C15 39.1(14) . . . . ?
O26 N5 C14 C13 43.5(15) . . . . ?
O26 N5 C14 C15 -136.5(11) . . . . ?
O27 N6 C23 C21 -130.1(9) . . . . ?
O27 N6 C23 C24 52.7(11) . . . . ?
O28 N6 C23 C21 48.1(13) . . . . ?
O28 N6 C23 C24 -129.1(11) . . . . ?
O29 N7 C20 C21 -143.5(11) . . . . ?
O29 N7 C20 C19 38.9(13) . . . . ?
O30 N7 C20 C21 41.3(13) . . . . ?
O30 N7 C20 C19 -136.3(11) . . . . ?
N3 C6 C7 C2 178.7(9) . . . . ?
N4 C12 C13 C14 177.7(9) . . . . ?
N4 C12 C13 C16 -4.0(14) . . . . ?
N5 C14 C15 C10 179.5(8) . . . . ?
N7 C20 C19 C18 177.7(6) . . . . ?
C1 C2 C3 C4 -178.9(7) . . . . ?
C1 C2 C7 C6 179.2(9) . . . . ?
C2 C3 C4 C5 1.5(13) . . . . ?
C2 C3 C4 N8 -179.7(8) . . . . ?
C3 C2 C7 C6 0.2(14) . . . . ?
C3 C4 C5 C6 -3.2(15) . . . . ?
C3 C4 C5 C8 177.3(9) . . . . ?
C3 C4 N8 O19 -131.5(12) . . . . ?
C3 C4 N8 O20 65.0(16) . . . . ?
C3 C4 N8 O2 -37.1(15) . . . . ?
C3 C4 N8 O32 132.8(18) . . . . ?
C4 C5 C6 N3 -177.3(10) . . . . ?
C4 C5 C6 C7 3.4(16) . . . . ?
C5 C4 N8 O19 47.3(15) . . . . ?
C5 C4 N8 O20 -116.1(16) . . . . ?
C5 C4 N8 O2 141.8(13) . . . . ?
C5 C4 N8 O32 -48(2) . . . . ?
C5 C6 C7 C2 -2.0(17) . . . . ?
C7 C2 C3 C4 0.1(13) . . . . ?
C8 C5 C6 N3 2.2(18) . . . . ?
C8 C5 C6 C7 -177.1(10) . . . . ?
C9 C10 C11 C12 180.0(7) . . . . ?
C9 C10 C15 C14 178.5(7) . . . . ?
C10 C11 C12 N4 -177.6(9) . . . . ?
C10 C11 C12 C13 3.6(13) . . . . ?
C11 C10 C15 C14 0.4(12) . . . . ?
C11 C12 C13 C14 -3.5(13) . . . . ?
C11 C12 C13 C16 174.8(8) . . . . ?
C12 C13 C14 N5 -178.0(9) . . . . ?
C12 C13 C14 C15 2.0(12) . . . . ?
C13 C14 C15 C10 -0.6(12) . . . . ?
C15 C10 C11 C12 -1.9(12) . . . . ?
C16 C13 C14 N5 3.6(13) . . . . ?
C16 C13 C14 C15 -176.4(8) . . . . ?
C17 C18 C24 C23 176.9(4) . . . . ?
C21 C20 C19 C18 0.0 . . . . ?
C20 C21 C23 N6 -177.1(7) . . . . ?
C20 C21 C23 C24 0.0 . . . . ?
C20 C19 C18 C17 -176.8(5) . . . . ?
C20 C19 C18 C24 0.0 . . . . ?
C19 C18 C24 C23 0.0 . . . . ?
C18 C24 C23 N6 177.3(6) . . . . ?
C18 C24 C23 C21 0.0 . . . . ?
C23 C21 C20 N7 -177.5(6) . . . . ?
C23 C21 C20 C19 0.0 . . . . ?
C22 C21 C20 N7 4.6(7) . . . . ?
C22 C21 C20 C19 -177.8(5) . . . . ?
C22 C21 C23 N6 0.7(8) . . . . ?
C22 C21 C23 C24 177.8(6) . . . . ?
C41 N1 C40 O18 -178.9(11) . . . . ?
C42 N1 C40 O18 3.1(17) . . . . ?
N8 C4 C5 C6 178.0(9) . . . . ?
N8 C4 C5 C8 -1.5(15) . . . . ?
O33 N3 C6 C5 17(2) . . . . ?
O33 N3 C6 C7 -164.1(18) . . . . ?
O34 N3 C6 C5 -159.6(17) . . . . ?
O34 N3 C6 C7 20(2) . . . . ?
O36 N6 C23 C21 148.4(19) . . . . ?
O36 N6 C23 C24 -29(2) . . . . ?
O35 N6 C23 C21 -28.9(19) . . . . ?
O35 N6 C23 C24 153.9(17) . . . . ?
O37 N7 C20 C21 -82.6(16) . . . . ?
O37 N7 C20 C19 99.8(16) . . . . ?
O38 N7 C20 C21 93.6(15) . . . . ?
O38 N7 C20 C19 -84.0(15) . . . . ?

loop_
_smtbx_masks_void_nr
_smtbx_masks_void_average_x
_smtbx_masks_void_average_y
_smtbx_masks_void_average_z
_smtbx_masks_void_volume
_smtbx_masks_void_count_electrons
_smtbx_masks_void_content
1 -0.816 -0.104 -0.604 840.5 143.3 ?
